data_4119371
loop_
_publ_author_name
'Gokhan Barin'
'Marco Frasconi'
'Scott M. Dyar'
'Julien Iehl'
'Onur Buyukcakir'
'Amy A. Sarjeant'
'Raanan Carmieli'
'Ali Coskun'
'Michael R. Wasielewski'
'J. Fraser Stoddart'

_publ_section_title
;
 Redox-Controlled Selective Docking in a [2]Catenane Host
;
_journal_name_full 'Journal of the American Chemical Society'
_journal_page_first 2466
_journal_page_last 2469
_journal_paper_doi 10.1021/ja3125004
_journal_volume 135
_journal_year 2013
_chemical_formula_moiety 'C48 H40 N4, C34 H44 O10 S4, C12 H14 N2, 5(F6 P), 2.69(C2 H3 N)'
_chemical_formula_sum 'C99.38 H106.07 F30 N8.69 O10 P5 S4'
_chemical_formula_weight 2435.27
_chemical_name_systematic
;
 ?
;
_space_group_crystal_system triclinic
_space_group_IT_number 2
_space_group_name_Hall '-P 1'
_space_group_name_H-M_alt 'P -1'
_symmetry_space_group_name_Hall '-P 1'
_symmetry_space_group_name_H-M 'P -1'
_atom_sites_solution_hydrogens geom
_atom_sites_solution_primary dual
_audit_creation_date 2012-10-30
_audit_creation_method
;
  Olex2 1.2
  (compiled Oct 26 2012 17:09:49, GUI svn.r4371)
;
_cell_angle_alpha 90.882(2)
_cell_angle_beta 95.194(2)
_cell_angle_gamma 90.489(2)
_cell_formula_units_Z 2
_cell_length_a 12.4129(4)
_cell_length_b 17.3342(6)
_cell_length_c 26.3774(8)
_cell_measurement_reflns_used 9382
_cell_measurement_temperature 100(2)
_cell_measurement_theta_max 66.87
_cell_measurement_theta_min 4.09
_cell_volume 5651.3(3)
_computing_cell_refinement 'SAINT V7.23A (Bruker, 2005)'
_computing_data_collection 'APEX2 V2.1-4 (Bruker, 2007)'
_computing_data_reduction 'Bruker SAINT'
_computing_molecular_graphics
;
O. V. Dolomanov, L. J. Bourhis, R. J. Gildea, J. A. K. Howard and H. Puschmann,
OLEX2: a complete structure solution, refinement and analysis program.
J. Appl. Cryst. (2009). 42, 339-341.
;
_computing_publication_material
;
O. V. Dolomanov, L. J. Bourhis, R. J. Gildea, J. A. K. Howard and H. Puschmann,
OLEX2: a complete structure solution, refinement and analysis program.
J. Appl. Cryst. (2009). 42, 339-341.
;
_computing_structure_refinement
;
SHELXL, G.M. Sheldrick, Acta Cryst.
(2008). A64, 112-122
;
_computing_structure_solution
;
XM, G.M. Sheldrick, Acta Cryst.
(2008). A64, 112-122
;
_diffrn_ambient_temperature 100.0
_diffrn_detector_area_resol_mean 8
_diffrn_measured_fraction_theta_full 0.957
_diffrn_measured_fraction_theta_max 0.957
_diffrn_measurement_device_type 'Bruker Kappa APEX CCD area detector'
_diffrn_measurement_method '\w and \f scans'
_diffrn_radiation_monochromator 'MX optics'
_diffrn_radiation_type CuK\a
_diffrn_radiation_wavelength 1.54184
_diffrn_reflns_av_R_equivalents 0.0508
_diffrn_reflns_av_unetI/netI 0.0576
_diffrn_reflns_Laue_measured_fraction_full 0.957
_diffrn_reflns_Laue_measured_fraction_max 0.957
_diffrn_reflns_limit_h_max 14
_diffrn_reflns_limit_h_min -14
_diffrn_reflns_limit_k_max 20
_diffrn_reflns_limit_k_min -20
_diffrn_reflns_limit_l_max 31
_diffrn_reflns_limit_l_min 0
_diffrn_reflns_number 19357
_diffrn_reflns_point_group_measured_fraction_full 0.957
_diffrn_reflns_point_group_measured_fraction_max 0.957
_diffrn_reflns_theta_full 67.170
_diffrn_reflns_theta_max 67.165
_diffrn_reflns_theta_min 2.549
_diffrn_source microsource
_diffrn_standards_number 0
_exptl_absorpt_coefficient_mu 2.398
_exptl_absorpt_correction_T_max 0.7529
_exptl_absorpt_correction_T_min 0.6224
_exptl_absorpt_correction_type multi-scan
_exptl_absorpt_process_details
;
SADABS-2008/1 (Bruker,2008) was used for absorption correction.
wR2(int) was 0.0992 before and 0.0554 after correction.
The Ratio of minimum to maximum transmission is 0.8267.
The \l/2 correction factor is 0.0015.
;
_exptl_crystal_colour black
_exptl_crystal_colour_primary black
_exptl_crystal_density_diffrn 1.431
_exptl_crystal_description block
_exptl_crystal_F_000 2504
_exptl_crystal_size_max 0.237
_exptl_crystal_size_mid 0.086
_exptl_crystal_size_min 0.07
_refine_diff_density_max 2.026
_refine_diff_density_min -0.852
_refine_diff_density_rms 0.130
_refine_ls_extinction_method none
_refine_ls_goodness_of_fit_ref 1.472
_refine_ls_hydrogen_treatment constr
_refine_ls_matrix_type full
_refine_ls_number_parameters 1570
_refine_ls_number_reflns 19357
_refine_ls_number_restraints 404
_refine_ls_restrained_S_all 1.463
_refine_ls_R_factor_all 0.1476
_refine_ls_R_factor_gt 0.1210
_refine_ls_shift/su_max 0.000
_refine_ls_shift/su_mean 0.000
_refine_ls_structure_factor_coef Fsqd
_refine_ls_weighting_details
;
 w=1/[\s^2^(Fo^2^)+(0.2000P)^2^]
 where P=(Fo^2^+2Fc^2^)/3
;
_refine_ls_weighting_scheme calc
_refine_ls_wR_factor_gt 0.3627
_refine_ls_wR_factor_ref 0.3790
_reflns_Friedel_coverage 0.000
_reflns_number_gt 13825
_reflns_number_total 19357
_reflns_threshold_expression 'I > 2\s(I)'
_cod_data_source_file ja3125004_si_001.cif
_cod_data_source_block n1282
_cod_database_code 4119371
_cod_database_fobs_code 4119371
_shelx_space_group_comment
;
The symmetry employed for this shelxl refinement is uniquely defined
by the following loop, which should always be used as a source of
symmetry information in preference to the above space-group names.
They are only intended as comments.
;
_diffrn_reflns_sigmai/neti 0.0578
_olex2_refinement_description
;
1. Fixed Uiso
 At 1.2 times of:
  H13 of C13, H14 of C14, H16 of C16, H17 of C17, H19 of C19, H20 of C20, H22
  of C22, H23 of C23, {H24A,H24B} of C24, H25 of C25, H26 of C26, H28 of C28,
  H29 of C29, H31 of C31, H32 of C32, H33 of C33, H34 of C34, {H35A,H35B} of
  C35, H37 of C37, H38 of C38, H40 of C40, H41 of C41, H43 of C43, H44 of C44,
  H46 of C46, H47 of C47, {H48A,H48B} of C48, H50 of C50, {H52A,H52B} of C52,
  {H53A,H53B} of C53, {H54A,H54B} of C54, {H55A,H55B} of C55, {H56A,H56B} of
  C56, H88A of C88A, H87A of C87A, H85A of C85A, H84A of C84A, H81 of C81, H80
  of C80, H79 of C79, {H77A,H77B} of C77, H92 of C92, H91 of C91, H90 of C90,
  H88 of C88, {H57A,H57B} of C57, H93 of C93, H84 of C84, H85 of C85, H87 of
  C87, {H58A,H58B} of C58, {H59A,H59B} of C59, {H60A,H60B} of C60, H62 of C62,
  H63 of C63, H64 of C64, H67 of C67, {H69A,H69B} of C69, {H70A,H70B} of C70,
  {H71A,H71B} of C71, {H69C,H69D} of C69A, {H70C,H70D} of C70A, {H71C,H71D} of
  C71A, {H72A,H72B} of C72, {H73A,H73B} of C73, {H74A,H74B} of C74, {H75A,H75B}
  of C75, {H76A,H76B} of C76, H1 of C1, H2 of C2, H4 of C4, H5 of C5, H7 of C7,
  H8 of C8, H9 of C9, H10 of C10, {H11A,H11B} of C11
 At 1.5 times of:
  {H83D,H83E,H83F} of C83, {H83A,H83B,H83C} of C83A, {H94A,H94B,H94C} of C94,
  {H6TA,H6TB,H6TC} of C6T, {H6SA,H6SB,H6SC} of C6S, {H4SA,H4SB,H4SC} of C4S,
  {H2SA,H2SB,H2SC} of C2S
2. Shared sites
{C86, C86A}
3. Restrained distances
 C69A-C68 - C69-C68
 with sigma of 0.02
 O6A-C69A - O6-C69
 with sigma of 0.02
 O6A-C70A - O6-C70
 with sigma of 0.02
 C71A-C70A - C71-C70
 with sigma of 0.02
 O7A-C71A - O7-C71
 with sigma of 0.02
4. Rigid bond restraints
 N1S, C1S, C2S, N2S, C3S, C4S, N3S, C5S, C6S, P6, F31, F32, F33, F34, F35, F36
 with sigma for 1-2 distances of 0.01 and sigma for 1-3 distances of 0.01
 C69A, C69, O6, O6A, C70A, C70, C71, C71A, O7A, O7
 with sigma for 1-2 distances of 0.01 and sigma for 1-3 distances of 0.01
5. Uiso/Uaniso restraints and constraints
N1S - C1S - C2S - N2S - C3S - C4S - N3S - C5S - C6S - P6 - F31 - F32 - F33 - 
F34 - F35 - F36: within 1.7A with sigma of 0.04 and sigma for terminal atoms 
of 0.08
C69A - C69 - O6A - O6 - C70A - C70 - C71A - C71 - O7A - O7: within 1.7A with 
sigma of 0.04 and sigma for terminal atoms of 0.08
F10A - F9 - F9A - F8 - F8A - F7 - F7A - F10: within 1.7A with sigma of 0.04 
and sigma for terminal atoms of 0.08
Uanis(N3T) = Uanis(N3S) = Uanis(C5T) = Uanis(C5S) = Uanis(C6T) = Uanis(C6S)
Uanis(C87) = Uanis(C87A) = Uanis(C86A) = Uanis(C85A) = Uanis(C85) = Uanis(C84)
 = Uanis(C84A) = Uanis(N5A) = Uanis(N5) = Uanis(C88) = Uanis(C88A) = Uanis(C86)
 = Uanis(C83) = Uanis(C83A)
6. Same fragment restrains
{P1, F1, F2, F3, F4, F5, F6}
as
{P6, F31, F32, F33, F34, F35, F36}
{N1S, C1S, C2S}
as
{N2S, C3S, C4S}
{N1S, C1S, C2S}
as
{N3T, C5T, C6T}
7. others
 1*[Sof(P6)+Sof(F31)+Sof(F32)+Sof(F33)+Sof(F34)+Sof(F35)+Sof(F36)+Sof(N2S)+
 Sof(C3S)+Sof(C4S)+Sof(H4SA)+Sof(H4SB)+Sof(H4SC)]+1*[Sof(P3)+Sof(F13)+Sof(F14)+
 Sof(F15)+Sof(F16)+Sof(F17)+Sof(F18)]+1*[Sof(P4)+Sof(F19)+Sof(F20)+Sof(F21)+
 Sof(F22)+Sof(F23)+Sof(F24)]+1*[Sof(P5)+Sof(F25)+Sof(F26)+Sof(F27)+Sof(F28)+
 Sof(F29)+Sof(F30)]=3 with esd of 0.0001
 Sof(P6)=Sof(F31)=Sof(F32)=Sof(F33)=Sof(F34)=Sof(F35)=Sof(F36)=1-Sof(F31)=1-
 Sof(F31)=1-Sof(F31)=1-Sof(F31)=1-Sof(F31)=1-Sof(F31)
 1-Sof(C83A)=1-Sof(C83A)=1-Sof(C83A)=1-Sof(C83A)=1-Sof(C83A)=1-Sof(C83A)=1-
 Sof(C83A)=1-Sof(C83A)=1-Sof(C83A)=1-Sof(C83A)=1-Sof(C83A)=1-Sof(C83A)=1-
 Sof(C83A)=1-Sof(C83A)=Sof(N5)=Sof(C83)=Sof(H83D)=Sof(H83E)=Sof(H83F)=Sof(C84)=
 Sof(H84)=Sof(C85)=Sof(H85)=Sof(C86)=Sof(C87)=Sof(H87)=Sof(C88)=Sof(H88)
 Sof(O6)=Sof(O7)=1-Sof(O7)=1-Sof(O7)=Sof(C69)=Sof(H69A)=Sof(H69B)=Sof(C70)=
 Sof(H70A)=Sof(H70B)=Sof(C71)=Sof(H71A)=Sof(H71B)=1-Sof(O7)=1-Sof(O7)=1-Sof(O7)=
 1-Sof(O7)=1-Sof(O7)=1-Sof(O7)=1-Sof(O7)=1-Sof(O7)=1-Sof(O7)
 Sof(F7)=Sof(F8)=Sof(F9)=Sof(F10)=Sof(F11)=1-Sof(F8)=1-Sof(F8)=1-Sof(F8)=1-
 Sof(F8)=1-Sof(F8)
 Sof(N3S)=Sof(C5S)=Sof(C6S)=Sof(H6SA)=Sof(H6SB)=Sof(H6SC)=1-Sof(C5S)=1-
 Sof(C5S)=1-Sof(C5S)=1-Sof(C5S)=1-Sof(C5S)=1-Sof(C5S)
 Sof(P3)=Sof(F13)=Sof(F14)=Sof(F15)=Sof(F16)=Sof(F17)=Sof(F18)
 Sof(P4)=Sof(F19)=Sof(F20)=Sof(F21)=Sof(F22)=Sof(F23)=Sof(F24)
 Sof(P5)=Sof(F25)=Sof(F26)=Sof(F27)=Sof(F28)=Sof(F29)=Sof(F30)
8.a Secondary CH2 refined with riding coordinates:
 C11(H11A,H11B), C24(H24A,H24B), C35(H35A,H35B), C48(H48A,H48B), C52(H52A,
 H52B), C53(H53A,H53B), C54(H54A,H54B), C55(H55A,H55B), C56(H56A,H56B),
 C57(H57A,H57B), C58(H58A,H58B), C59(H59A,H59B), C60(H60A,H60B), C69(H69A,H69B),
  C70(H70A,H70B), C71(H71A,H71B), C69A(H69C,H69D), C70A(H70C,H70D), C71A(H71C,
 H71D), C72(H72A,H72B), C73(H73A,H73B), C74(H74A,H74B), C75(H75A,H75B),
 C76(H76A,H76B), C77(H77A,H77B)
8.b Aromatic/amide H refined with riding coordinates:
 C1(H1), C2(H2), C4(H4), C5(H5), C7(H7), C8(H8), C9(H9), C10(H10), C13(H13),
 C14(H14), C16(H16), C17(H17), C19(H19), C20(H20), C22(H22), C23(H23), C25(H25),
  C26(H26), C28(H28), C29(H29), C31(H31), C32(H32), C33(H33), C34(H34),
 C37(H37), C38(H38), C40(H40), C41(H41), C43(H43), C44(H44), C46(H46), C47(H47),
  C50(H50), C62(H62), C63(H63), C64(H64), C67(H67), C79(H79), C80(H80),
 C81(H81), C84A(H84A), C85A(H85A), C87A(H87A), C88A(H88A), C84(H84), C85(H85),
 C87(H87), C88(H88), C90(H90), C91(H91), C92(H92), C93(H93)
8.c Idealised Me refined as rotating group:
 C83A(H83A,H83B,H83C), C83(H83D,H83E,H83F), C94(H94A,H94B,H94C), C2S(H2SA,H2SB,
 H2SC), C4S(H4SA,H4SB,H4SC), C6S(H6SA,H6SB,H6SC), C6T(H6TA,H6TB,H6TC)
;
_smtbx_masks_special_details
;
The solvent masking procedure as implemented in Olex2 was used to remove the
electronic contribution of solvent molecules from the refinement.  Only the
atoms used in the refinement model are reported in the formula here.

Total solvent accessible volume / cell = 331.0 Ang^3^ [5.9%]
Total electron count / cell = 89.2
;
_shelx_estimated_absorpt_t_max 0.850
_shelx_estimated_absorpt_t_min 0.600
_shelxl_version_number 2012-4

loop_
_space_group_symop_operation_xyz
'x, y, z'
'-x, -y, -z'

loop_
_atom_site_label
_atom_site_type_symbol
_atom_site_fract_x
_atom_site_fract_y
_atom_site_fract_z
_atom_site_U_iso_or_equiv
_atom_site_adp_type
_atom_site_occupancy
_atom_site_site_symmetry_order
_atom_site_calc_flag
_atom_site_refinement_flags
_atom_site_disorder_assembly
_atom_site_disorder_group
N1 N 1.0248(4) 1.8037(3) 0.64847(18) 0.0403(11) Uani 1 1 d D . .
N2 N 1.4102(6) 1.8264(3) 0.8572(2) 0.0607(16) Uani 1 1 d D . .
N3 N 1.4182(5) 1.2140(3) 0.8592(2) 0.0525(14) Uani 1 1 d D . .
N4 N 1.0791(4) 1.1925(3) 0.63118(19) 0.0433(11) Uani 1 1 d D . .
C1 C 1.1287(5) 1.7968(4) 0.6404(2) 0.0469(14) Uani 1 1 d D . .
H1 H 1.1484 1.7874 0.6069 0.056 Uiso 1 1 calc RD . .
C2 C 1.2071(5) 1.8031(3) 0.6802(2) 0.0436(13) Uani 1 1 d D . .
H2 H 1.2811 1.7988 0.6740 0.052 Uiso 1 1 calc RD . .
C3 C 1.1803(5) 1.8158(3) 0.7289(2) 0.0361(12) Uani 1 1 d D . .
C4 C 1.0725(5) 1.8243(4) 0.7358(2) 0.0483(15) Uani 1 1 d D . .
H4 H 1.0506 1.8342 0.7688 0.058 Uiso 1 1 calc RD . .
C5 C 0.9961(5) 1.8182(4) 0.6942(3) 0.0521(16) Uani 1 1 d D . .
H5 H 0.9217 1.8247 0.6990 0.063 Uiso 1 1 calc RD . .
C6 C 1.2644(5) 1.8208(3) 0.7734(2) 0.0398(13) Uani 1 1 d D . .
C7 C 1.3707(5) 1.8286(3) 0.7671(2) 0.0464(14) Uani 1 1 d D . .
H7 H 1.3938 1.8324 0.7339 0.056 Uiso 1 1 calc RD . .
C8 C 1.4455(6) 1.8311(4) 0.8092(3) 0.0608(19) Uani 1 1 d D . .
H8 H 1.5205 1.8361 0.8051 0.073 Uiso 1 1 calc RD . .
C9 C 1.3072(7) 1.8198(4) 0.8632(3) 0.0594(18) Uani 1 1 d D . .
H9 H 1.2845 1.8166 0.8966 0.071 Uiso 1 1 calc RD . .
C10 C 1.2331(6) 1.8175(4) 0.8231(2) 0.0531(16) Uani 1 1 d D . .
H10 H 1.1585 1.8135 0.8284 0.064 Uiso 1 1 calc RD . .
C11 C 1.4936(8) 1.8145(4) 0.9015(3) 0.077(3) Uani 1 1 d D . .
H11A H 1.4704 1.8391 0.9328 0.092 Uiso 1 1 calc RD . .
H11B H 1.5639 1.8375 0.8944 0.092 Uiso 1 1 calc RD . .
C12 C 1.5038(7) 1.7285(4) 0.9080(3) 0.066(2) Uani 1 1 d D . .
C13 C 1.5558(7) 1.6848(4) 0.8712(3) 0.071(2) Uani 1 1 d D . .
H13 H 1.5920 1.7101 0.8458 0.085 Uiso 1 1 calc RD . .
C14 C 1.5528(7) 1.6041(4) 0.8731(3) 0.066(2) Uani 1 1 d D . .
H14 H 1.5835 1.5742 0.8476 0.079 Uiso 1 1 calc RD . .
C15 C 1.5053(6) 1.5676(4) 0.9118(3) 0.0547(16) Uani 1 1 d D . .
C16 C 1.4610(6) 1.6111(4) 0.9486(3) 0.0598(18) Uani 1 1 d D . .
H16 H 1.4304 1.5861 0.9757 0.072 Uiso 1 1 calc RD . .
C17 C 1.4603(7) 1.6919(5) 0.9464(3) 0.066(2) Uani 1 1 d D . .
H17 H 1.4293 1.7211 0.9720 0.079 Uiso 1 1 calc RD . .
C18 C 1.5041(6) 1.4809(4) 0.9121(3) 0.0536(16) Uani 1 1 d D . .
C19 C 1.4188(6) 1.4423(4) 0.9300(3) 0.0615(18) Uani 1 1 d D . .
H19 H 1.3616 1.4704 0.9429 0.074 Uiso 1 1 calc RD . .
C20 C 1.4157(6) 1.3617(5) 0.9294(3) 0.0616(19) Uani 1 1 d D . .
H20 H 1.3555 1.3356 0.9413 0.074 Uiso 1 1 calc RD . .
C21 C 1.4986(6) 1.3195(4) 0.9117(3) 0.0560(17) Uani 1 1 d D . .
C22 C 1.5834(6) 1.3586(4) 0.8923(3) 0.068(2) Uani 1 1 d D . .
H22 H 1.6398 1.3307 0.8785 0.081 Uiso 1 1 calc RD . .
C23 C 1.5852(7) 1.4381(4) 0.8932(3) 0.067(2) Uani 1 1 d D . .
H23 H 1.6442 1.4644 0.8803 0.081 Uiso 1 1 calc RD . .
C24 C 1.4881(7) 1.2326(4) 0.9065(3) 0.063(2) Uani 1 1 d D . .
H24A H 1.5603 1.2094 0.9048 0.076 Uiso 1 1 calc RD . .
H24B H 1.4556 1.2115 0.9363 0.076 Uiso 1 1 calc RD . .
C25 C 1.4620(5) 1.2134(3) 0.8139(3) 0.0485(15) Uani 1 1 d D . .
H25 H 1.5383 1.2167 0.8132 0.058 Uiso 1 1 calc RD . .
C26 C 1.3972(5) 1.2082(3) 0.7690(2) 0.0430(13) Uani 1 1 d D . .
H26 H 1.4293 1.2077 0.7376 0.052 Uiso 1 1 calc RD . .
C27 C 1.2830(5) 1.2037(3) 0.7686(2) 0.0408(13) Uani 1 1 d D . .
C28 C 1.2426(5) 1.2043(3) 0.8164(2) 0.0446(14) Uani 1 1 d D . .
H28 H 1.1666 1.2013 0.8184 0.053 Uiso 1 1 calc RD . .
C29 C 1.3105(6) 1.2091(4) 0.8606(3) 0.0529(16) Uani 1 1 d D . .
H29 H 1.2808 1.2090 0.8926 0.064 Uiso 1 1 calc RD . .
C30 C 1.2150(5) 1.1984(3) 0.7218(2) 0.0381(12) Uani 1 1 d D . .
C31 C 1.2547(5) 1.1942(3) 0.6739(2) 0.0435(13) Uani 1 1 d D . .
H31 H 1.3306 1.1934 0.6717 0.052 Uiso 1 1 calc RD . .
C32 C 1.1874(5) 1.1911(3) 0.6303(2) 0.0425(13) Uani 1 1 d D . .
H32 H 1.2175 1.1880 0.5985 0.051 Uiso 1 1 calc RD . .
C33 C 1.0366(5) 1.1946(4) 0.6767(2) 0.0448(14) Uani 1 1 d D . .
H33 H 0.9602 1.1941 0.6772 0.054 Uiso 1 1 calc RD . .
C34 C 1.0984(5) 1.1973(3) 0.7215(2) 0.0415(13) Uani 1 1 d D . .
H34 H 1.0655 1.1985 0.7526 0.050 Uiso 1 1 calc RD . .
C35 C 1.0092(6) 1.2070(4) 0.5838(2) 0.0486(15) Uani 1 1 d D . .
H35A H 0.9397 1.1787 0.5840 0.058 Uiso 1 1 calc RD . .
H35B H 1.0454 1.1896 0.5537 0.058 Uiso 1 1 calc RD . .
C36 C 0.9899(5) 1.2926(4) 0.5817(2) 0.0440(14) Uani 1 1 d D . .
C37 C 0.8948(6) 1.3247(4) 0.5950(3) 0.0514(15) Uani 1 1 d D . .
H37 H 0.8363 1.2921 0.6021 0.062 Uiso 1 1 calc RD . .
C38 C 0.8840(5) 1.4040(4) 0.5982(3) 0.0531(16) Uani 1 1 d D . .
H38 H 0.8182 1.4247 0.6080 0.064 Uiso 1 1 calc RD . .
C39 C 0.9660(5) 1.4541(3) 0.5873(2) 0.0397(13) Uani 1 1 d D . .
C40 C 1.0624(5) 1.4219(4) 0.5737(2) 0.0428(13) Uani 1 1 d D . .
H40 H 1.1206 1.4549 0.5666 0.051 Uiso 1 1 calc RD . .
C41 C 1.0744(5) 1.3422(4) 0.5704(2) 0.0447(14) Uani 1 1 d D . .
H41 H 1.1399 1.3213 0.5605 0.054 Uiso 1 1 calc RD . .
C42 C 0.9551(5) 1.5388(4) 0.5901(2) 0.0425(13) Uani 1 1 d D . .
C43 C 1.0054(5) 1.5871(4) 0.5575(2) 0.0437(13) Uani 1 1 d D . .
H43 H 1.0471 1.5649 0.5326 0.052 Uiso 1 1 calc RD . .
C44 C 0.9963(6) 1.6659(4) 0.5603(2) 0.0477(15) Uani 1 1 d D . .
H44 H 1.0302 1.6974 0.5371 0.057 Uiso 1 1 calc RD . .
C45 C 0.9377(5) 1.6998(4) 0.5970(2) 0.0460(14) Uani 1 1 d D . .
C46 C 0.8845(5) 1.6531(4) 0.6291(2) 0.0465(14) Uani 1 1 d D . .
H46 H 0.8413 1.6758 0.6531 0.056 Uiso 1 1 calc RD . .
C47 C 0.8939(5) 1.5730(4) 0.6263(2) 0.0457(14) Uani 1 1 d D . .
H47 H 0.8587 1.5415 0.6491 0.055 Uiso 1 1 calc RD . .
C48 C 0.9403(5) 1.7862(4) 0.6051(2) 0.0498(15) Uani 1 1 d D . .
H48A H 0.9591 1.8122 0.5738 0.060 Uiso 1 1 calc RD . .
H48B H 0.8687 1.8046 0.6135 0.060 Uiso 1 1 calc RD . .
S1 S 1.22623(15) 1.60134(9) 0.66356(6) 0.0523(4) Uani 1 1 d D . .
S2 S 1.41510(14) 1.62058(10) 0.74070(8) 0.0611(5) Uani 1 1 d D . .
S3 S 1.25514(15) 1.61249(10) 0.83061(7) 0.0569(4) Uani 1 1 d D A .
S4 S 1.06808(14) 1.59991(12) 0.75329(7) 0.0613(5) Uani 1 1 d D . .
O1 O 1.3269(4) 1.5423(3) 0.56305(17) 0.0557(12) Uani 1 1 d D . .
O2 O 1.3761(3) 1.4052(2) 0.51180(15) 0.0432(9) Uani 1 1 d D . .
O3 O 1.4198(3) 1.2688(2) 0.56806(16) 0.0470(10) Uani 1 1 d D . .
O4 O 1.4258(4) 1.1129(2) 0.61405(17) 0.0520(11) Uani 1 1 d D . .
O5 O 1.3948(4) 1.0132(3) 0.69592(16) 0.0522(11) Uani 1 1 d D . .
O6 O 1.1513(10) 1.5730(9) 0.9365(4) 0.070(3) Uani 0.636(17) 1 d PDU A 1
O7 O 1.157(3) 1.4564(13) 1.0055(13) 0.103(8) Uani 0.636(17) 1 d PDU A 1
O6A O 1.201(2) 1.5679(17) 0.9353(8) 0.087(6) Uani 0.364(17) 1 d PDU A 2
O7A O 1.141(4) 1.4605(17) 1.0151(18) 0.066(6) Uani 0.364(17) 1 d PDU A 2
O8 O 1.1782(5) 1.3057(4) 0.9760(2) 0.0774(16) Uani 1 1 d D . .
O9 O 1.2449(5) 1.1492(3) 0.9751(2) 0.0713(14) Uani 1 1 d D . .
O10 O 1.3177(4) 1.0323(3) 0.91458(17) 0.0584(12) Uani 1 1 d D . .
C49 C 1.2744(5) 1.6105(3) 0.7276(3) 0.0464(14) Uani 1 1 d D . .
C50 C 1.4401(6) 1.6209(4) 0.6782(4) 0.067(2) Uani 1 1 d D . .
H50 H 1.5118 1.6268 0.6689 0.081 Uiso 1 1 calc RD . .
C51 C 1.3568(8) 1.6128(4) 0.6422(3) 0.069(2) Uani 1 1 d D . .
C52 C 1.3652(9) 1.6145(4) 0.5865(3) 0.078(3) Uani 1 1 d D . .
H52A H 1.3216 1.6574 0.5715 0.094 Uiso 1 1 calc RD . .
H52B H 1.4415 1.6234 0.5798 0.094 Uiso 1 1 calc RD . .
C53 C 1.3409(6) 1.5395(4) 0.5105(3) 0.0562(17) Uani 1 1 d D . .
H53A H 1.4177 1.5496 0.5054 0.067 Uiso 1 1 calc RD . .
H53B H 1.2966 1.5799 0.4928 0.067 Uiso 1 1 calc RD . .
C54 C 1.3070(5) 1.4608(4) 0.4886(2) 0.0508(15) Uani 1 1 d D . .
H54A H 1.2312 1.4495 0.4951 0.061 Uiso 1 1 calc RD . .
H54B H 1.3117 1.4599 0.4513 0.061 Uiso 1 1 calc RD . .
C55 C 1.3549(5) 1.3291(4) 0.4915(2) 0.0483(15) Uani 1 1 d D . .
H55A H 1.3583 1.3288 0.4541 0.058 Uiso 1 1 calc RD . .
H55B H 1.2816 1.3119 0.4986 0.058 Uiso 1 1 calc RD . .
C56 C 1.4366(5) 1.2764(4) 0.5153(2) 0.0468(14) Uani 1 1 d D . .
H56A H 1.4301 1.2252 0.4980 0.056 Uiso 1 1 calc RD . .
H56B H 1.5102 1.2971 0.5119 0.056 Uiso 1 1 calc RD . .
C57 C 1.5085(6) 1.2337(4) 0.5971(3) 0.0543(16) Uani 1 1 d D . .
H57A H 1.5037 1.2459 0.6336 0.065 Uiso 1 1 calc RD . .
H57B H 1.5768 1.2566 0.5873 0.065 Uiso 1 1 calc RD . .
C58 C 1.5129(5) 1.1476(4) 0.5901(3) 0.0562(17) Uani 1 1 d D . .
H58A H 1.5064 1.1340 0.5534 0.067 Uiso 1 1 calc RD . .
H58B H 1.5829 1.1282 0.6056 0.067 Uiso 1 1 calc RD . .
C59 C 1.4303(7) 1.0319(4) 0.6100(3) 0.0590(18) Uani 1 1 d D . .
H59A H 1.5035 1.0135 0.6216 0.071 Uiso 1 1 calc RD . .
H59B H 1.4123 1.0146 0.5743 0.071 Uiso 1 1 calc RD . .
C60 C 1.3471(6) 1.0012(4) 0.6439(2) 0.0544(16) Uani 1 1 d D . .
H60A H 1.2784 1.0296 0.6382 0.065 Uiso 1 1 calc RD . .
H60B H 1.3326 0.9456 0.6368 0.065 Uiso 1 1 calc RD . .
C61 C 1.3296(5) 1.0110(3) 0.7338(2) 0.0436(14) Uani 1 1 d D . .
C62 C 1.2166(5) 1.0067(3) 0.7286(2) 0.0453(14) Uani 1 1 d D . .
H62 H 1.1790 1.0022 0.6957 0.054 Uiso 1 1 calc RD . .
C63 C 1.1587(6) 1.0091(3) 0.7720(2) 0.0481(14) Uani 1 1 d D . .
H63 H 1.0819 1.0060 0.7681 0.058 Uiso 1 1 calc RD . .
C64 C 1.2115(5) 1.0159(3) 0.8198(2) 0.0469(14) Uani 1 1 d D . .
H64 H 1.1710 1.0195 0.8487 0.056 Uiso 1 1 calc RD . .
C65 C 1.3269(5) 1.0174(3) 0.8267(2) 0.0429(13) Uani 1 1 d D . .
C66 C 1.2100(5) 1.6086(4) 0.7656(3) 0.0500(15) Uani 1 1 d D . .
C67 C 1.0422(7) 1.6077(6) 0.8165(4) 0.080(2) Uani 1 1 d D A .
H67 H 0.9701 1.6071 0.8259 0.096 Uiso 1 1 calc RD . .
C68 C 1.1252(8) 1.6145(5) 0.8516(3) 0.079(2) Uani 1 1 d D . .
C69 C 1.0984(18) 1.6277(14) 0.9061(5) 0.090(6) Uani 0.636(17) 1 d PDU A 1
H69A H 1.1220 1.6802 0.9180 0.108 Uiso 0.636(17) 1 calc PRD A 1
H69B H 1.0193 1.6232 0.9080 0.108 Uiso 0.636(17) 1 calc PRD A 1
C70 C 1.1380(11) 1.5838(9) 0.9890(5) 0.074(3) Uani 0.636(17) 1 d PDU A 1
H70A H 1.0603 1.5788 0.9942 0.089 Uiso 0.636(17) 1 calc PRD A 1
H70B H 1.1620 1.6367 0.9996 0.089 Uiso 0.636(17) 1 calc PRD A 1
C71 C 1.1989(12) 1.5285(11) 1.0207(6) 0.077(4) Uani 0.636(17) 1 d PDU A 1
H71A H 1.2768 1.5319 1.0157 0.092 Uiso 0.636(17) 1 calc PRD A 1
H71B H 1.1897 1.5384 1.0571 0.092 Uiso 0.636(17) 1 calc PRD A 1
C69A C 1.137(3) 1.622(2) 0.9096(6) 0.079(7) Uani 0.364(17) 1 d PDU A 2
H69C H 1.1668 1.6743 0.9190 0.094 Uiso 0.364(17) 1 calc PRD A 2
H69D H 1.0636 1.6195 0.9218 0.094 Uiso 0.364(17) 1 calc PRD A 2
C70A C 1.230(2) 1.5794(18) 0.9885(9) 0.087(6) Uani 0.364(17) 1 d PDU A 2
H70C H 1.2311 1.6353 0.9970 0.104 Uiso 0.364(17) 1 calc PRD A 2
H70D H 1.3024 1.5584 0.9980 0.104 Uiso 0.364(17) 1 calc PRD A 2
C71A C 1.150(2) 1.5404(17) 1.0164(13) 0.076(6) Uani 0.364(17) 1 d PDU A 2
H71C H 1.1640 1.5566 1.0525 0.091 Uiso 0.364(17) 1 calc PRD A 2
H71D H 1.0783 1.5607 1.0041 0.091 Uiso 0.364(17) 1 calc PRD A 2
C72 C 1.2182(11) 1.4068(7) 1.0373(4) 0.101(3) Uani 1 1 d D . .
H72A H 1.2121 1.4216 1.0734 0.121 Uiso 1 1 calc RD A 1
H72B H 1.2953 1.4103 1.0308 0.121 Uiso 1 1 calc RD A 1
C73 C 1.1784(10) 1.3290(7) 1.0277(4) 0.102(3) Uani 1 1 d D A .
H73A H 1.2240 1.2933 1.0491 0.122 Uiso 1 1 calc RD . .
H73B H 1.1038 1.3251 1.0380 0.122 Uiso 1 1 calc RD . .
C74 C 1.1090(7) 1.2447(6) 0.9635(4) 0.084(3) Uani 1 1 d D . .
H74A H 1.1040 1.2359 0.9262 0.101 Uiso 1 1 calc RD . .
H74B H 1.0360 1.2582 0.9729 0.101 Uiso 1 1 calc RD . .
C75 C 1.1439(8) 1.1717(6) 0.9894(5) 0.092(3) Uani 1 1 d D . .
H75A H 1.1481 1.1798 1.0268 0.110 Uiso 1 1 calc RD . .
H75B H 1.0898 1.1304 0.9800 0.110 Uiso 1 1 calc RD . .
C76 C 1.2779(7) 1.0752(4) 0.9940(3) 0.0635(19) Uani 1 1 d D . .
H76A H 1.2158 1.0387 0.9904 0.076 Uiso 1 1 calc RD . .
H76B H 1.3039 1.0798 1.0306 0.076 Uiso 1 1 calc RD . .
C77 C 1.3662(6) 1.0461(4) 0.9644(3) 0.0584(17) Uani 1 1 d D . .
H77A H 1.4251 1.0849 0.9643 0.070 Uiso 1 1 calc RD . .
H77B H 1.3965 0.9979 0.9792 0.070 Uiso 1 1 calc RD . .
C78 C 1.3846(6) 1.0229(3) 0.8755(2) 0.0480(15) Uani 1 1 d D . .
C79 C 1.4929(6) 1.0205(4) 0.8815(3) 0.0514(16) Uani 1 1 d D . .
H79 H 1.5294 1.0221 0.9148 0.062 Uiso 1 1 calc RD . .
C80 C 1.5523(6) 1.0155(4) 0.8388(3) 0.0521(16) Uani 1 1 d D . .
H80 H 1.6290 1.0135 0.8436 0.063 Uiso 1 1 calc RD . .
C81 C 1.5023(5) 1.0133(4) 0.7901(3) 0.0495(15) Uani 1 1 d D . .
H81 H 1.5432 1.0110 0.7614 0.059 Uiso 1 1 calc RD . .
C82 C 1.3848(5) 1.0148(3) 0.7840(2) 0.0436(14) Uani 1 1 d D . .
N5A N 1.0755(19) 1.4093(12) 0.8450(8) 0.0708(12) Uani 0.386(10) 1 d PD B 2
N6 N 1.4482(5) 1.4140(3) 0.6649(2) 0.0566(14) Uani 1 1 d D B .
C83A C 0.9772(19) 1.4132(14) 0.8793(9) 0.0708(12) Uani 0.386(10) 1 d PD B 2
H83A H 0.9093 1.4172 0.8574 0.106 Uiso 0.386(10) 1 calc PRD B 2
H83B H 0.9859 1.4585 0.9020 0.106 Uiso 0.386(10) 1 calc PRD B 2
H83C H 0.9755 1.3664 0.8996 0.106 Uiso 0.386(10) 1 calc PRD B 2
C84A C 1.021(2) 1.3958(15) 0.7958(11) 0.0708(12) Uani 0.386(10) 1 d PD B 2
H84A H 0.9443 1.3914 0.7890 0.085 Uiso 0.386(10) 1 calc PRD B 2
C85A C 1.099(3) 1.3897(17) 0.7564(11) 0.0708(12) Uani 0.386(10) 1 d PD B 2
H85A H 1.0716 1.3833 0.7218 0.085 Uiso 0.386(10) 1 calc PRD B 2
C86A C 1.2012(7) 1.3926(5) 0.7667(3) 0.0708(12) Uani 0.386(10) 1 d PD B 2
C87A C 1.247(2) 1.4010(19) 0.8221(13) 0.0708(12) Uani 0.386(10) 1 d PD B 2
H87A H 1.3225 1.4008 0.8310 0.085 Uiso 0.386(10) 1 calc PRD B 2
C88A C 1.175(2) 1.4091(14) 0.8599(10) 0.0708(12) Uani 0.386(10) 1 d PD B 2
H88A H 1.1994 1.4142 0.8950 0.085 Uiso 0.386(10) 1 calc PRD B 2
N5 N 1.0302(11) 1.3825(7) 0.8295(6) 0.0708(12) Uani 0.614(10) 1 d PD B 1
C83 C 0.9419(12) 1.3745(9) 0.8631(6) 0.0708(12) Uani 0.614(10) 1 d PD B 1
H83D H 0.8769 1.3997 0.8476 0.106 Uiso 0.614(10) 1 calc PRD B 1
H83E H 0.9639 1.3988 0.8962 0.106 Uiso 0.614(10) 1 calc PRD B 1
H83F H 0.9264 1.3196 0.8677 0.106 Uiso 0.614(10) 1 calc PRD B 1
C84 C 1.0095(13) 1.3732(9) 0.7808(6) 0.0708(12) Uani 0.614(10) 1 d PD B 1
H84 H 0.9364 1.3633 0.7683 0.085 Uiso 0.614(10) 1 calc PRD B 1
C85 C 1.0906(16) 1.3768(10) 0.7431(7) 0.0708(12) Uani 0.614(10) 1 d PD B 1
H85 H 1.0734 1.3696 0.7075 0.085 Uiso 0.614(10) 1 calc PRD B 1
C86 C 1.2012(7) 1.3926(5) 0.7667(3) 0.0708(12) Uani 0.614(10) 1 d PD B 1
C87 C 1.2149(13) 1.4007(12) 0.8171(8) 0.0708(12) Uani 0.614(10) 1 d PD B 1
H87 H 1.2859 1.4113 0.8322 0.085 Uiso 0.614(10) 1 calc PRD B 1
C88 C 1.1323(14) 1.3945(9) 0.8491(7) 0.0708(12) Uani 0.614(10) 1 d PD B 1
H88 H 1.1483 1.3989 0.8850 0.085 Uiso 0.614(10) 1 calc PRD B 1
C89 C 1.2886(6) 1.3984(4) 0.7317(3) 0.0509(15) Uani 1 1 d D . .
C90 C 1.2646(6) 1.3946(4) 0.6787(3) 0.0573(17) Uani 1 1 d D B .
H90 H 1.1921 1.3864 0.6647 0.069 Uiso 1 1 calc RD . .
C91 C 1.3445(6) 1.4029(4) 0.6474(3) 0.0577(18) Uani 1 1 d D . .
H91 H 1.3263 1.4006 0.6116 0.069 Uiso 1 1 calc RD B .
C92 C 1.4734(6) 1.4167(4) 0.7169(3) 0.0605(18) Uani 1 1 d D . .
H92 H 1.5465 1.4249 0.7299 0.073 Uiso 1 1 calc RD B .
C93 C 1.3970(6) 1.4080(4) 0.7500(3) 0.0558(16) Uani 1 1 d D B .
H93 H 1.4172 1.4086 0.7856 0.067 Uiso 1 1 calc RD . .
C94 C 1.5308(7) 1.4276(5) 0.6309(3) 0.068(2) Uani 1 1 d D . .
H94A H 1.5901 1.3913 0.6382 0.102 Uiso 1 1 calc RD B .
H94B H 1.5585 1.4805 0.6358 0.102 Uiso 1 1 calc RD . .
H94C H 1.5001 1.4202 0.5956 0.102 Uiso 1 1 calc RD . .
P1 P 0.73943(12) 1.15362(9) 0.48509(6) 0.0430(4) Uani 1 1 d D . .
F1 F 0.7060(4) 1.2281(3) 0.5149(2) 0.0867(16) Uani 1 1 d D . .
F2 F 0.7763(4) 1.1129(3) 0.53805(16) 0.0757(13) Uani 1 1 d D . .
F3 F 0.7728(3) 1.0799(2) 0.45374(16) 0.0626(10) Uani 1 1 d D . .
F4 F 0.7038(3) 1.1940(3) 0.43223(16) 0.0639(11) Uani 1 1 d D . .
F5 F 0.8606(3) 1.1870(2) 0.48372(14) 0.0539(9) Uani 1 1 d D . .
F6 F 0.6203(3) 1.1198(2) 0.48589(15) 0.0591(10) Uani 1 1 d D . .
P2 P 0.61531(17) 0.81332(13) 0.66977(9) 0.0707(6) Uani 1 1 d D . .
F7 F 0.6050(6) 0.8412(8) 0.7272(4) 0.086(4) Uani 0.615(13) 1 d PDU C 1
F8 F 0.6453(8) 0.7328(5) 0.6875(5) 0.090(4) Uani 0.615(13) 1 d PDU C 1
F9 F 0.6251(9) 0.7924(7) 0.6102(4) 0.091(3) Uani 0.615(13) 1 d PDU C 1
F10 F 0.5845(8) 0.8994(5) 0.6542(4) 0.082(3) Uani 0.615(13) 1 d PDU C 1
F11 F 0.7441(15) 0.8415(10) 0.6768(10) 0.120(7) Uani 0.615(13) 1 d PD C 1
F7A F 0.6031(19) 0.8884(13) 0.6995(13) 0.134(8) Uani 0.385(13) 1 d PDU C 2
F8A F 0.5912(11) 0.7626(10) 0.7171(5) 0.085(5) Uani 0.385(13) 1 d PDU C 2
F9A F 0.6309(14) 0.7238(13) 0.6420(9) 0.125(8) Uani 0.385(13) 1 d PDU C 2
F10A F 0.649(3) 0.856(2) 0.6320(12) 0.186(12) Uani 0.385(13) 1 d PDU C 2
F11A F 0.740(2) 0.810(2) 0.6820(11) 0.143(16) Uani 0.385(13) 1 d PD C 2
F12 F 0.4887(4) 0.7951(4) 0.6616(2) 0.0977(17) Uani 1 1 d D C .
P3 P 0.76790(18) 1.15457(13) 0.98271(9) 0.0682(6) Uani 0.962(3) 1 d PD . .
F13 F 0.6376(5) 1.1509(5) 0.9897(3) 0.115(2) Uani 0.962(3) 1 d PD . .
F14 F 0.7770(5) 1.1051(3) 1.0339(2) 0.0841(15) Uani 0.962(3) 1 d PD . .
F15 F 0.8834(5) 1.1330(5) 0.9720(3) 0.128(3) Uani 0.962(3) 1 d PD . .
F16 F 0.7510(6) 1.2024(4) 0.9332(3) 0.120(2) Uani 0.962(3) 1 d PD . .
F17 F 0.7896(15) 1.2233(4) 1.0153(3) 0.256(9) Uani 0.962(3) 1 d PD . .
F18 F 0.7353(6) 1.0778(4) 0.9488(2) 0.120(3) Uani 0.962(3) 1 d PD . .
P4 P 0.72344(19) 1.24621(15) 0.72735(8) 0.0673(6) Uani 0.916(3) 1 d PD . .
F19 F 0.6631(5) 1.1692(4) 0.7384(2) 0.0934(17) Uani 0.916(3) 1 d PD . .
F20 F 0.8347(5) 1.2090(5) 0.7407(2) 0.108(2) Uani 0.916(3) 1 d PD . .
F21 F 0.7696(7) 1.3259(4) 0.7156(3) 0.119(3) Uani 0.916(3) 1 d PD . .
F22 F 0.6085(6) 1.2817(4) 0.7148(2) 0.104(2) Uani 0.916(3) 1 d PD . .
F23 F 0.7206(5) 1.2734(4) 0.7855(2) 0.102(2) Uani 0.916(3) 1 d PD . .
F24 F 0.7282(5) 1.2176(4) 0.6697(2) 0.0849(16) Uani 0.916(3) 1 d PD . .
P5 P 0.74869(17) 0.54823(15) 0.76520(9) 0.0590(6) Uani 0.811(3) 1 d PD . .
F25 F 0.8438(5) 0.4893(4) 0.7624(3) 0.0844(18) Uani 0.811(3) 1 d PD . .
F26 F 0.8231(4) 0.6138(3) 0.74617(19) 0.0626(13) Uani 0.811(3) 1 d PD . .
F27 F 0.6551(4) 0.6107(4) 0.7676(2) 0.0768(16) Uani 0.811(3) 1 d PD . .
F28 F 0.6734(5) 0.4841(3) 0.7856(2) 0.0770(16) Uani 0.811(3) 1 d PD . .
F29 F 0.7915(4) 0.5676(3) 0.8223(2) 0.0674(14) Uani 0.811(3) 1 d PD . .
F30 F 0.7009(5) 0.5303(4) 0.7080(2) 0.0841(19) Uani 0.811(3) 1 d PD . .
P6 P 0.8527(8) 0.8407(7) 0.8362(4) 0.113(3) Uani 0.310(3) 1 d PDU D 2
F31 F 0.8876(17) 0.9074(11) 0.7989(8) 0.136(7) Uani 0.310(3) 1 d PDU D 2
F32 F 0.9820(11) 0.8401(15) 0.8626(8) 0.149(8) Uani 0.310(3) 1 d PDU D 2
F33 F 0.8173(19) 0.7747(12) 0.8717(8) 0.145(7) Uani 0.310(3) 1 d PDU D 2
F34 F 0.7325(13) 0.8453(16) 0.8122(9) 0.145(7) Uani 0.310(3) 1 d PDU D 2
F35 F 0.878(2) 0.7730(12) 0.7977(9) 0.154(8) Uani 0.310(3) 1 d PDU D 2
F36 F 0.8300(19) 0.9030(12) 0.8784(7) 0.140(7) Uani 0.310(3) 1 d PDU D 2
N1S N 0.7988(5) 0.8531(3) 0.4993(2) 0.0568(14) Uani 1 1 d DU . .
C1S C 0.7370(6) 0.8908(4) 0.5158(2) 0.0505(15) Uani 1 1 d DU . .
C2S C 0.6557(7) 0.9394(5) 0.5385(3) 0.0660(19) Uani 1 1 d DU . .
H2SA H 0.6661 0.9934 0.5293 0.099 Uiso 1 1 calc RD . .
H2SB H 0.6644 0.9349 0.5757 0.099 Uiso 1 1 calc RD . .
H2SC H 0.5829 0.9221 0.5257 0.099 Uiso 1 1 calc RD . .
N2S N 0.7289(7) 0.8664(6) 0.8689(4) 0.069(3) Uani 0.690(3) 1 d PDU D 1
C3S C 0.7631(8) 0.8239(6) 0.8416(4) 0.055(2) Uani 0.690(3) 1 d PDU D 1
C4S C 0.8049(10) 0.7675(8) 0.8062(6) 0.081(4) Uani 0.690(3) 1 d PDU D 1
H4SA H 0.8559 0.7932 0.7856 0.122 Uiso 0.690(3) 1 calc PRD D 1
H4SB H 0.7447 0.7455 0.7839 0.122 Uiso 0.690(3) 1 calc PRD D 1
H4SC H 0.8421 0.7262 0.8256 0.122 Uiso 0.690(3) 1 calc PRD D 1
N3S N 0.9917(17) 1.177(2) 0.8452(9) 0.104(4) Uani 0.53(4) 1 d PDU E 1
C5S C 0.910(3) 1.140(3) 0.8445(12) 0.104(4) Uani 0.53(4) 1 d PDU E 1
C6S C 0.807(2) 1.105(2) 0.8371(10) 0.104(4) Uani 0.53(4) 1 d PDU E 1
H6SA H 0.8129 1.0553 0.8191 0.156 Uiso 0.53(4) 1 calc PRD E 1
H6SB H 0.7578 1.1385 0.8168 0.156 Uiso 0.53(4) 1 calc PRD E 1
H6SC H 0.7797 1.0961 0.8702 0.156 Uiso 0.53(4) 1 calc PRD E 1
N3T N 0.9788(18) 1.218(2) 0.8458(9) 0.104(4) Uani 0.47(4) 1 d PD E 2
C5T C 0.922(3) 1.165(2) 0.8429(13) 0.104(4) Uani 0.47(4) 1 d PD E 2
C6T C 0.847(3) 1.0976(18) 0.8389(11) 0.104(4) Uani 0.47(4) 1 d PD E 2
H6TA H 0.7723 1.1158 0.8343 0.156 Uiso 0.47(4) 1 calc PRD E 2
H6TB H 0.8571 1.0675 0.8701 0.156 Uiso 0.47(4) 1 calc PRD E 2
H6TC H 0.8618 1.0650 0.8097 0.156 Uiso 0.47(4) 1 calc PRD E 2

loop_
_atom_site_aniso_label
_atom_site_aniso_U_11
_atom_site_aniso_U_22
_atom_site_aniso_U_33
_atom_site_aniso_U_23
_atom_site_aniso_U_13
_atom_site_aniso_U_12
N1 0.044(3) 0.035(2) 0.041(3) -0.0014(19) -0.003(2) 0.007(2)
N2 0.094(5) 0.036(3) 0.047(3) -0.001(2) -0.020(3) -0.003(3)
N3 0.059(3) 0.039(3) 0.057(3) 0.017(2) -0.010(3) -0.004(2)
N4 0.050(3) 0.040(3) 0.039(3) -0.002(2) 0.003(2) 0.002(2)
C1 0.058(4) 0.045(3) 0.038(3) 0.003(3) 0.003(3) 0.002(3)
C2 0.046(3) 0.041(3) 0.043(3) -0.003(2) 0.002(3) 0.001(3)
C3 0.044(3) 0.029(3) 0.034(3) -0.004(2) -0.001(2) 0.003(2)
C4 0.041(3) 0.061(4) 0.043(3) -0.014(3) 0.004(3) 0.005(3)
C5 0.041(3) 0.063(4) 0.050(4) -0.015(3) -0.005(3) 0.007(3)
C6 0.050(3) 0.031(3) 0.038(3) -0.004(2) -0.002(2) 0.000(2)
C7 0.056(4) 0.035(3) 0.046(3) 0.006(2) -0.010(3) 0.002(3)
C8 0.053(4) 0.036(3) 0.088(6) 0.007(3) -0.019(4) -0.005(3)
C9 0.068(5) 0.058(4) 0.050(4) -0.007(3) -0.004(3) 0.005(3)
C10 0.070(4) 0.047(3) 0.040(3) -0.006(3) -0.007(3) 0.010(3)
C11 0.096(6) 0.053(4) 0.072(5) 0.001(4) -0.045(5) 0.003(4)
C12 0.076(5) 0.060(4) 0.054(4) -0.011(3) -0.035(4) 0.006(4)
C13 0.081(5) 0.056(4) 0.071(5) 0.019(4) -0.022(4) -0.005(4)
C14 0.071(5) 0.058(4) 0.066(5) 0.000(4) -0.006(4) 0.015(4)
C15 0.058(4) 0.059(4) 0.044(4) 0.013(3) -0.012(3) 0.000(3)
C16 0.061(4) 0.066(4) 0.049(4) 0.004(3) -0.014(3) 0.004(3)
C17 0.075(5) 0.065(5) 0.052(4) -0.002(3) -0.026(4) 0.002(4)
C18 0.055(4) 0.053(4) 0.050(4) 0.009(3) -0.012(3) 0.007(3)
C19 0.064(4) 0.064(4) 0.055(4) -0.001(3) -0.004(3) -0.007(4)
C20 0.062(4) 0.071(5) 0.051(4) 0.005(3) -0.002(3) -0.019(4)
C21 0.069(4) 0.051(4) 0.046(4) 0.014(3) -0.009(3) -0.007(3)
C22 0.061(4) 0.050(4) 0.090(6) 0.020(4) -0.013(4) 0.004(3)
C23 0.075(5) 0.053(4) 0.072(5) 0.016(4) -0.006(4) -0.015(4)
C24 0.072(5) 0.051(4) 0.063(4) 0.019(3) -0.021(4) -0.005(3)
C25 0.044(3) 0.038(3) 0.063(4) 0.013(3) 0.001(3) 0.004(3)
C26 0.046(3) 0.035(3) 0.049(3) 0.005(2) 0.007(3) 0.002(2)
C27 0.045(3) 0.033(3) 0.044(3) 0.009(2) 0.004(3) 0.000(2)
C28 0.049(3) 0.041(3) 0.044(3) 0.008(3) 0.002(3) -0.002(3)
C29 0.065(4) 0.043(3) 0.050(4) 0.013(3) -0.003(3) -0.006(3)
C30 0.038(3) 0.031(3) 0.046(3) 0.005(2) 0.007(2) 0.001(2)
C31 0.047(3) 0.037(3) 0.048(3) -0.002(2) 0.014(3) 0.007(2)
C32 0.044(3) 0.046(3) 0.039(3) -0.004(2) 0.013(3) 0.005(3)
C33 0.038(3) 0.053(4) 0.044(3) 0.002(3) 0.009(3) 0.000(3)
C34 0.038(3) 0.045(3) 0.042(3) 0.005(2) 0.010(2) 0.006(2)
C35 0.064(4) 0.044(3) 0.036(3) -0.006(2) -0.002(3) -0.003(3)
C36 0.053(4) 0.048(3) 0.029(3) -0.004(2) -0.004(2) -0.005(3)
C37 0.054(4) 0.051(4) 0.048(4) -0.005(3) -0.004(3) -0.014(3)
C38 0.045(3) 0.048(4) 0.066(4) -0.005(3) 0.000(3) 0.000(3)
C39 0.045(3) 0.046(3) 0.027(3) -0.003(2) -0.002(2) -0.002(2)
C40 0.047(3) 0.052(3) 0.029(3) 0.000(2) 0.006(2) 0.001(3)
C41 0.054(4) 0.050(3) 0.032(3) -0.001(2) 0.013(3) 0.008(3)
C42 0.043(3) 0.049(3) 0.033(3) 0.002(2) -0.009(2) -0.003(3)
C43 0.050(3) 0.050(3) 0.031(3) -0.005(2) 0.004(2) 0.003(3)
C44 0.065(4) 0.050(4) 0.026(3) 0.000(2) -0.009(3) -0.006(3)
C45 0.051(3) 0.047(3) 0.037(3) -0.003(3) -0.009(3) 0.006(3)
C46 0.051(3) 0.050(4) 0.038(3) -0.008(3) 0.005(3) 0.000(3)
C47 0.041(3) 0.056(4) 0.041(3) -0.008(3) 0.006(3) -0.003(3)
C48 0.053(4) 0.049(3) 0.044(3) 0.002(3) -0.012(3) 0.004(3)
S1 0.0657(10) 0.0471(9) 0.0441(9) -0.0010(6) 0.0051(7) 0.0005(7)
S2 0.0461(9) 0.0535(10) 0.0823(13) -0.0130(8) -0.0004(8) 0.0027(7)
S3 0.0626(10) 0.0586(10) 0.0475(9) -0.0041(7) -0.0056(7) 0.0019(8)
S4 0.0483(9) 0.0726(12) 0.0626(11) -0.0011(9) 0.0027(8) 0.0004(8)
O1 0.072(3) 0.048(2) 0.052(3) 0.000(2) 0.032(2) 0.006(2)
O2 0.047(2) 0.045(2) 0.037(2) -0.0015(17) -0.0007(17) -0.0013(17)
O3 0.051(2) 0.051(2) 0.041(2) 0.0055(18) 0.0169(19) -0.0012(19)
O4 0.063(3) 0.042(2) 0.054(3) 0.0027(19) 0.019(2) 0.010(2)
O5 0.059(3) 0.055(3) 0.043(2) 0.0025(19) 0.007(2) 0.004(2)
O6 0.056(6) 0.102(7) 0.054(5) -0.006(4) 0.020(5) -0.019(6)
O7 0.116(17) 0.098(7) 0.095(17) -0.014(8) 0.010(12) 0.012(9)
O6A 0.088(14) 0.108(11) 0.069(8) 0.006(8) 0.020(10) 0.004(13)
O7A 0.074(12) 0.076(8) 0.052(11) 0.000(8) 0.024(9) 0.022(9)
O8 0.070(3) 0.091(4) 0.071(4) 0.008(3) -0.001(3) 0.009(3)
O9 0.085(4) 0.076(4) 0.055(3) 0.006(3) 0.017(3) 0.001(3)
O10 0.057(3) 0.078(3) 0.040(2) -0.002(2) 0.004(2) -0.008(2)
C49 0.047(3) 0.036(3) 0.055(4) -0.003(3) -0.001(3) 0.003(3)
C50 0.053(4) 0.047(4) 0.104(6) -0.011(4) 0.021(4) -0.014(3)
C51 0.102(6) 0.041(4) 0.069(5) -0.006(3) 0.034(5) 0.002(4)
C52 0.122(8) 0.043(4) 0.074(5) -0.002(4) 0.038(5) -0.009(4)
C53 0.063(4) 0.050(4) 0.059(4) 0.022(3) 0.024(3) 0.013(3)
C54 0.050(3) 0.065(4) 0.040(3) 0.010(3) 0.010(3) 0.008(3)
C55 0.051(3) 0.056(4) 0.039(3) -0.010(3) 0.007(3) -0.005(3)
C56 0.054(4) 0.045(3) 0.044(3) -0.001(3) 0.017(3) -0.005(3)
C57 0.053(4) 0.063(4) 0.048(4) 0.006(3) 0.011(3) -0.005(3)
C58 0.045(3) 0.068(4) 0.059(4) 0.013(3) 0.024(3) 0.014(3)
C59 0.090(5) 0.050(4) 0.039(3) 0.000(3) 0.015(3) 0.012(4)
C60 0.081(5) 0.045(3) 0.037(3) 0.000(3) 0.006(3) -0.005(3)
C61 0.057(4) 0.029(3) 0.044(3) 0.003(2) -0.002(3) -0.001(2)
C62 0.058(4) 0.033(3) 0.043(3) 0.004(2) -0.005(3) -0.002(3)
C63 0.056(4) 0.039(3) 0.048(4) 0.003(3) -0.002(3) -0.005(3)
C64 0.059(4) 0.041(3) 0.039(3) 0.001(2) 0.001(3) -0.002(3)
C65 0.057(4) 0.032(3) 0.039(3) 0.003(2) -0.001(3) -0.005(3)
C66 0.051(4) 0.048(3) 0.050(4) -0.004(3) -0.002(3) 0.005(3)
C67 0.062(5) 0.102(7) 0.075(6) -0.006(5) 0.009(4) -0.007(4)
C68 0.083(6) 0.090(6) 0.062(5) -0.026(4) 0.008(4) -0.005(5)
C69 0.086(15) 0.115(11) 0.067(8) -0.022(7) -0.002(8) -0.002(10)
C70 0.075(8) 0.101(8) 0.052(6) -0.008(6) 0.036(6) -0.017(6)
C71 0.052(8) 0.122(10) 0.058(7) -0.010(6) 0.013(7) -0.011(8)
C69A 0.062(17) 0.122(16) 0.057(12) 0.020(13) 0.036(10) 0.000(12)
C70A 0.080(13) 0.104(13) 0.075(9) 0.005(10) 0.002(10) -0.009(11)
C71A 0.081(15) 0.081(10) 0.066(11) 0.000(11) 0.010(12) 0.006(13)
C72 0.113(9) 0.111(9) 0.076(7) -0.018(6) -0.007(6) 0.007(7)
C73 0.116(9) 0.120(9) 0.070(6) 0.017(6) 0.004(6) 0.033(7)
C74 0.061(5) 0.096(7) 0.095(7) -0.005(5) 0.010(5) -0.009(5)
C75 0.078(6) 0.080(6) 0.120(9) 0.014(6) 0.023(6) -0.006(5)
C76 0.088(5) 0.066(5) 0.037(3) 0.008(3) 0.006(3) -0.010(4)
C77 0.073(5) 0.062(4) 0.039(3) 0.007(3) -0.001(3) -0.006(3)
C78 0.067(4) 0.037(3) 0.040(3) 0.003(2) 0.004(3) -0.002(3)
C79 0.063(4) 0.042(3) 0.046(4) 0.002(3) -0.012(3) -0.005(3)
C80 0.049(4) 0.042(3) 0.063(4) 0.005(3) -0.006(3) 0.001(3)
C81 0.050(3) 0.047(3) 0.052(4) 0.001(3) 0.008(3) -0.006(3)
C82 0.061(4) 0.030(3) 0.039(3) 0.003(2) 0.002(3) -0.003(3)
N5A 0.067(3) 0.068(3) 0.078(3) -0.006(2) 0.012(3) 0.017(2)
N6 0.077(4) 0.044(3) 0.048(3) 0.003(2) 0.002(3) -0.008(3)
C83A 0.067(3) 0.068(3) 0.078(3) -0.006(2) 0.012(3) 0.017(2)
C84A 0.067(3) 0.068(3) 0.078(3) -0.006(2) 0.012(3) 0.017(2)
C85A 0.067(3) 0.068(3) 0.078(3) -0.006(2) 0.012(3) 0.017(2)
C86A 0.067(3) 0.068(3) 0.078(3) -0.006(2) 0.012(3) 0.017(2)
C87A 0.067(3) 0.068(3) 0.078(3) -0.006(2) 0.012(3) 0.017(2)
C88A 0.067(3) 0.068(3) 0.078(3) -0.006(2) 0.012(3) 0.017(2)
N5 0.067(3) 0.068(3) 0.078(3) -0.006(2) 0.012(3) 0.017(2)
C83 0.067(3) 0.068(3) 0.078(3) -0.006(2) 0.012(3) 0.017(2)
C84 0.067(3) 0.068(3) 0.078(3) -0.006(2) 0.012(3) 0.017(2)
C85 0.067(3) 0.068(3) 0.078(3) -0.006(2) 0.012(3) 0.017(2)
C86 0.067(3) 0.068(3) 0.078(3) -0.006(2) 0.012(3) 0.017(2)
C87 0.067(3) 0.068(3) 0.078(3) -0.006(2) 0.012(3) 0.017(2)
C88 0.067(3) 0.068(3) 0.078(3) -0.006(2) 0.012(3) 0.017(2)
C89 0.065(4) 0.038(3) 0.048(4) -0.002(3) -0.008(3) 0.005(3)
C90 0.069(4) 0.047(4) 0.055(4) 0.003(3) -0.003(3) -0.002(3)
C91 0.077(5) 0.048(4) 0.046(4) 0.003(3) -0.006(3) -0.005(3)
C92 0.065(4) 0.056(4) 0.058(4) 0.000(3) -0.006(3) -0.010(3)
C93 0.065(4) 0.054(4) 0.048(4) -0.002(3) 0.002(3) -0.001(3)
C94 0.082(5) 0.069(5) 0.055(4) 0.000(4) 0.018(4) -0.018(4)
P1 0.0390(8) 0.0513(9) 0.0392(8) -0.0038(6) 0.0074(6) 0.0016(6)
F1 0.063(3) 0.088(3) 0.108(4) -0.054(3) 0.015(3) 0.002(2)
F2 0.061(2) 0.116(4) 0.048(2) 0.028(2) -0.0078(19) -0.025(2)
F3 0.052(2) 0.064(2) 0.071(3) -0.0174(19) 0.0010(18) 0.0125(18)
F4 0.048(2) 0.080(3) 0.065(3) 0.020(2) 0.0037(18) 0.0116(19)
F5 0.0444(19) 0.071(2) 0.047(2) 0.0048(17) 0.0048(15) -0.0111(17)
F6 0.0419(19) 0.083(3) 0.053(2) -0.0036(19) 0.0062(16) -0.0102(18)
P2 0.0550(11) 0.0749(13) 0.0843(15) 0.0197(11) 0.0136(10) 0.0080(9)
F7 0.043(4) 0.143(11) 0.073(5) -0.018(6) 0.009(4) 0.007(5)
F8 0.080(6) 0.065(5) 0.121(9) 0.025(5) -0.018(6) 0.009(4)
F9 0.107(7) 0.091(7) 0.080(6) -0.003(5) 0.027(5) 0.029(5)
F10 0.081(6) 0.076(5) 0.090(7) 0.008(5) 0.023(5) 0.032(4)
F11 0.045(8) 0.101(9) 0.219(18) 0.009(10) 0.033(8) 0.006(7)
F7A 0.129(16) 0.103(14) 0.18(3) -0.006(15) 0.048(16) 0.015(11)
F8A 0.059(7) 0.118(13) 0.081(9) 0.006(8) 0.023(6) 0.012(7)
F9A 0.077(10) 0.167(18) 0.130(17) -0.044(14) 0.020(10) -0.035(10)
F10A 0.20(2) 0.20(3) 0.17(2) 0.11(2) 0.06(2) -0.01(2)
F11A 0.049(11) 0.25(4) 0.13(2) -0.11(2) 0.043(13) -0.068(19)
F12 0.063(3) 0.115(4) 0.115(4) 0.003(3) 0.003(3) 0.009(3)
P3 0.0615(12) 0.0716(13) 0.0732(14) 0.0175(11) 0.0113(10) 0.0172(10)
F13 0.075(4) 0.156(6) 0.112(5) 0.030(4) -0.001(3) 0.002(4)
F14 0.091(4) 0.091(4) 0.067(3) 0.013(3) -0.013(3) -0.003(3)
F15 0.069(4) 0.205(8) 0.108(5) 0.008(5) -0.001(3) 0.045(4)
F16 0.137(6) 0.111(5) 0.118(5) 0.066(4) 0.034(4) 0.046(4)
F17 0.61(3) 0.063(4) 0.091(5) -0.021(4) 0.044(10) -0.052(8)
F18 0.134(6) 0.147(6) 0.073(4) 0.019(4) -0.018(3) -0.068(5)
P4 0.0675(13) 0.0832(15) 0.0508(12) 0.0018(10) 0.0032(10) -0.0017(11)
F19 0.078(4) 0.109(4) 0.097(4) -0.001(3) 0.028(3) -0.020(3)
F20 0.060(3) 0.194(7) 0.072(4) 0.017(4) 0.014(3) 0.002(4)
F21 0.169(7) 0.103(5) 0.081(4) -0.012(3) -0.002(4) -0.048(5)
F22 0.104(5) 0.123(5) 0.083(4) 0.002(3) 0.005(3) 0.035(4)
F23 0.099(4) 0.151(6) 0.054(3) -0.022(3) 0.006(3) 0.013(4)
F24 0.091(4) 0.106(4) 0.057(3) -0.013(3) 0.008(3) -0.011(3)
P5 0.0420(11) 0.0808(16) 0.0551(13) -0.0050(11) 0.0107(9) -0.0023(10)
F25 0.070(4) 0.080(4) 0.106(5) -0.010(3) 0.024(3) 0.008(3)
F26 0.054(3) 0.079(3) 0.054(3) -0.003(2) 0.007(2) -0.003(2)
F27 0.050(3) 0.109(4) 0.074(4) 0.018(3) 0.019(3) 0.022(3)
F28 0.074(4) 0.084(4) 0.074(4) -0.001(3) 0.013(3) -0.016(3)
F29 0.049(3) 0.093(4) 0.060(3) 0.003(3) 0.002(2) -0.004(2)
F30 0.069(3) 0.128(5) 0.056(3) -0.015(3) 0.016(3) -0.034(3)
P6 0.094(6) 0.161(9) 0.088(6) 0.012(5) 0.027(5) 0.033(6)
F31 0.112(14) 0.151(13) 0.156(16) 0.004(11) 0.070(13) 0.027(11)
F32 0.078(8) 0.21(2) 0.173(19) 0.017(14) 0.059(8) 0.026(10)
F33 0.123(15) 0.188(15) 0.125(15) 0.015(11) 0.024(12) -0.020(13)
F34 0.096(9) 0.22(2) 0.118(15) 0.013(13) 0.033(9) 0.004(11)
F35 0.18(2) 0.145(14) 0.151(18) -0.001(12) 0.067(16) 0.021(16)
F36 0.138(16) 0.180(15) 0.106(12) 0.000(10) 0.022(11) 0.064(14)
N1S 0.065(4) 0.061(4) 0.044(3) -0.005(3) 0.002(3) -0.009(3)
C1S 0.062(4) 0.050(4) 0.038(3) -0.005(3) -0.001(3) -0.011(3)
C2S 0.070(5) 0.062(4) 0.066(5) -0.002(4) 0.008(4) 0.004(3)
N2S 0.045(5) 0.084(6) 0.077(6) -0.020(5) 0.001(4) 0.012(4)
C3S 0.036(5) 0.072(7) 0.058(6) 0.001(5) 0.006(4) 0.002(4)
C4S 0.051(6) 0.096(9) 0.094(9) -0.045(7) 0.002(6) 0.003(6)
N3S 0.053(4) 0.187(12) 0.074(4) 0.023(6) 0.006(4) -0.012(7)
C5S 0.053(4) 0.187(12) 0.074(4) 0.023(6) 0.006(4) -0.012(7)
C6S 0.053(4) 0.187(12) 0.074(4) 0.023(6) 0.006(4) -0.012(7)
N3T 0.053(4) 0.187(12) 0.074(4) 0.023(6) 0.006(4) -0.012(7)
C5T 0.053(4) 0.187(12) 0.074(4) 0.023(6) 0.006(4) -0.012(7)
C6T 0.053(4) 0.187(12) 0.074(4) 0.023(6) 0.006(4) -0.012(7)

loop_
_atom_type_symbol
_atom_type_description
_atom_type_scat_dispersion_real
_atom_type_scat_dispersion_imag
_atom_type_scat_source
C C 0.0181 0.0091 'International Tables Vol C Tables 4.2.6.8 and 6.1.1.4'
H H 0.0000 0.0000 'International Tables Vol C Tables 4.2.6.8 and 6.1.1.4'
F F 0.0727 0.0534 'International Tables Vol C Tables 4.2.6.8 and 6.1.1.4'
N N 0.0311 0.0180 'International Tables Vol C Tables 4.2.6.8 and 6.1.1.4'
O O 0.0492 0.0322 'International Tables Vol C Tables 4.2.6.8 and 6.1.1.4'
P P 0.2955 0.4335 'International Tables Vol C Tables 4.2.6.8 and 6.1.1.4'
S S 0.3331 0.5567 'International Tables Vol C Tables 4.2.6.8 and 6.1.1.4'

loop_
_geom_angle_atom_site_label_1
_geom_angle_atom_site_label_2
_geom_angle_atom_site_label_3
_geom_angle
C1 N1 C48 118.5(5)
C5 N1 C1 120.9(5)
C5 N1 C48 120.3(5)
C8 N2 C11 117.9(8)
C9 N2 C8 120.8(6)
C9 N2 C11 120.3(7)
C25 N3 C24 119.3(6)
C29 N3 C24 119.7(6)
C29 N3 C25 120.3(6)
C32 N4 C33 119.0(5)
C32 N4 C35 119.9(5)
C33 N4 C35 120.0(5)
N1 C1 H1 119.9
N1 C1 C2 120.2(6)
C2 C1 H1 119.9
C1 C2 H2 119.6
C1 C2 C3 120.8(6)
C3 C2 H2 119.6
C2 C3 C4 117.5(5)
C2 C3 C6 121.9(5)
C4 C3 C6 120.6(5)
C3 C4 H4 120.2
C3 C4 C5 119.6(6)
C5 C4 H4 120.2
N1 C5 C4 121.0(6)
N1 C5 H5 119.5
C4 C5 H5 119.5
C7 C6 C3 121.7(5)
C7 C6 C10 118.4(6)
C10 C6 C3 119.9(6)
C6 C7 H7 120.1
C6 C7 C8 119.7(7)
C8 C7 H7 120.1
N2 C8 H8 120.3
C7 C8 N2 119.3(7)
C7 C8 H8 120.3
N2 C9 H9 119.5
N2 C9 C10 121.0(7)
C10 C9 H9 119.5
C6 C10 H10 119.7
C9 C10 C6 120.7(7)
C9 C10 H10 119.7
N2 C11 H11A 110.4
N2 C11 H11B 110.4
N2 C11 C12 106.6(5)
H11A C11 H11B 108.6
C12 C11 H11A 110.4
C12 C11 H11B 110.4
C13 C12 C11 118.8(8)
C17 C12 C11 121.5(8)
C17 C12 C13 119.6(7)
C12 C13 H13 120.5
C14 C13 C12 119.1(8)
C14 C13 H13 120.5
C13 C14 H14 119.9
C15 C14 C13 120.3(8)
C15 C14 H14 119.9
C14 C15 C18 118.3(7)
C16 C15 C14 119.6(7)
C16 C15 C18 122.1(7)
C15 C16 H16 119.6
C15 C16 C17 120.8(8)
C17 C16 H16 119.6
C12 C17 C16 120.4(8)
C12 C17 H17 119.8
C16 C17 H17 119.8
C19 C18 C15 119.9(7)
C19 C18 C23 118.3(7)
C23 C18 C15 121.8(7)
C18 C19 H19 119.9
C18 C19 C20 120.3(8)
C20 C19 H19 119.9
C19 C20 H20 119.5
C21 C20 C19 121.0(7)
C21 C20 H20 119.5
C20 C21 C22 118.7(7)
C20 C21 C24 119.8(7)
C22 C21 C24 120.8(8)
C21 C22 H22 120.2
C23 C22 C21 119.5(8)
C23 C22 H22 120.2
C18 C23 H23 118.9
C22 C23 C18 122.2(8)
C22 C23 H23 118.9
N3 C24 C21 108.3(5)
N3 C24 H24A 110.0
N3 C24 H24B 110.0
C21 C24 H24A 110.0
C21 C24 H24B 110.0
H24A C24 H24B 108.4
N3 C25 H25 119.7
N3 C25 C26 120.7(6)
C26 C25 H25 119.7
C25 C26 H26 119.5
C25 C26 C27 121.0(6)
C27 C26 H26 119.5
C26 C27 C30 121.3(5)
C28 C27 C26 115.7(5)
C28 C27 C30 123.0(6)
C27 C28 H28 119.3
C29 C28 C27 121.4(6)
C29 C28 H28 119.3
N3 C29 C28 120.9(7)
N3 C29 H29 119.6
C28 C29 H29 119.6
C27 C30 C34 121.2(5)
C31 C30 C27 123.5(5)
C31 C30 C34 115.3(5)
C30 C31 H31 119.1
C32 C31 C30 121.7(6)
C32 C31 H31 119.1
N4 C32 C31 121.5(5)
N4 C32 H32 119.2
C31 C32 H32 119.2
N4 C33 H33 118.6
C34 C33 N4 122.7(6)
C34 C33 H33 118.6
C30 C34 H34 120.1
C33 C34 C30 119.7(5)
C33 C34 H34 120.1
N4 C35 H35A 110.3
N4 C35 H35B 110.3
N4 C35 C36 107.1(5)
H35A C35 H35B 108.5
C36 C35 H35A 110.3
C36 C35 H35B 110.3
C37 C36 C35 122.0(6)
C37 C36 C41 118.5(6)
C41 C36 C35 119.3(6)
C36 C37 H37 119.7
C36 C37 C38 120.6(6)
C38 C37 H37 119.7
C37 C38 H38 119.0
C37 C38 C39 122.0(6)
C39 C38 H38 119.0
C38 C39 C40 117.7(6)
C38 C39 C42 122.5(6)
C40 C39 C42 119.8(5)
C39 C40 H40 119.6
C41 C40 C39 120.9(6)
C41 C40 H40 119.6
C36 C41 H41 119.8
C40 C41 C36 120.3(6)
C40 C41 H41 119.8
C43 C42 C39 121.6(6)
C43 C42 C47 118.0(6)
C47 C42 C39 120.5(6)
C42 C43 H43 119.1
C44 C43 C42 121.7(6)
C44 C43 H43 119.1
C43 C44 H44 119.9
C43 C44 C45 120.2(6)
C45 C44 H44 119.9
C44 C45 C48 120.3(6)
C46 C45 C44 119.3(6)
C46 C45 C48 120.2(6)
C45 C46 H46 119.7
C45 C46 C47 120.5(6)
C47 C46 H46 119.7
C42 C47 H47 119.9
C46 C47 C42 120.3(6)
C46 C47 H47 119.9
N1 C48 C45 107.1(5)
N1 C48 H48A 110.3
N1 C48 H48B 110.3
C45 C48 H48A 110.3
C45 C48 H48B 110.3
H48A C48 H48B 108.5
C49 S1 C51 93.3(4)
C50 S2 C49 94.4(4)
C68 S3 C66 95.0(4)
C67 S4 C66 95.0(4)
C53 O1 C52 111.8(5)
C54 O2 C55 113.0(5)
C57 O3 C56 113.1(5)
C59 O4 C58 110.4(5)
C61 O5 C60 118.4(5)
C69 O6 C70 113.1(13)
C71 O7 C72 103(3)
C69A O6A C70A 118(2)
C71A O7A C72 127(4)
C74 O8 C73 112.5(8)
C75 O9 C76 113.4(6)
C78 O10 C77 118.3(6)
S1 C49 S2 116.3(4)
C66 C49 S1 123.2(5)
C66 C49 S2 120.4(5)
S2 C50 H50 120.5
C51 C50 S2 119.1(6)
C51 C50 H50 120.5
C50 C51 S1 116.9(6)
C50 C51 C52 125.3(9)
C52 C51 S1 117.9(8)
O1 C52 C51 110.2(6)
O1 C52 H52A 109.6
O1 C52 H52B 109.6
C51 C52 H52A 109.6
C51 C52 H52B 109.6
H52A C52 H52B 108.1
O1 C53 H53A 109.7
O1 C53 H53B 109.7
O1 C53 C54 109.7(5)
H53A C53 H53B 108.2
C54 C53 H53A 109.7
C54 C53 H53B 109.7
O2 C54 C53 108.5(5)
O2 C54 H54A 110.0
O2 C54 H54B 110.0
C53 C54 H54A 110.0
C53 C54 H54B 110.0
H54A C54 H54B 108.4
O2 C55 H55A 109.9
O2 C55 H55B 109.9
O2 C55 C56 108.8(5)
H55A C55 H55B 108.3
C56 C55 H55A 109.9
C56 C55 H55B 109.9
O3 C56 C55 108.9(5)
O3 C56 H56A 109.9
O3 C56 H56B 109.9
C55 C56 H56A 109.9
C55 C56 H56B 109.9
H56A C56 H56B 108.3
O3 C57 H57A 108.8
O3 C57 H57B 108.8
O3 C57 C58 114.0(6)
H57A C57 H57B 107.7
C58 C57 H57A 108.8
C58 C57 H57B 108.8
O4 C58 C57 109.0(5)
O4 C58 H58A 109.9
O4 C58 H58B 109.9
C57 C58 H58A 109.9
C57 C58 H58B 109.9
H58A C58 H58B 108.3
O4 C59 H59A 110.6
O4 C59 H59B 110.6
O4 C59 C60 105.9(5)
H59A C59 H59B 108.7
C60 C59 H59A 110.6
C60 C59 H59B 110.6
O5 C60 C59 105.7(6)
O5 C60 H60A 110.6
O5 C60 H60B 110.6
C59 C60 H60A 110.6
C59 C60 H60B 110.6
H60A C60 H60B 108.7
O5 C61 C62 126.6(6)
O5 C61 C82 114.6(6)
C62 C61 C82 118.9(6)
C61 C62 H62 119.9
C61 C62 C63 120.1(6)
C63 C62 H62 119.9
C62 C63 H63 119.6
C64 C63 C62 120.9(6)
C64 C63 H63 119.6
C63 C64 H64 119.8
C63 C64 C65 120.5(6)
C65 C64 H64 119.8
C78 C65 C64 122.2(6)
C82 C65 C64 119.0(6)
C82 C65 C78 118.8(6)
S3 C66 S4 113.9(4)
C49 C66 S3 124.9(5)
C49 C66 S4 121.2(5)
S4 C67 H67 120.8
C68 C67 S4 118.5(7)
C68 C67 H67 120.8
C67 C68 S3 117.2(7)
C67 C68 C69 116.5(12)
C67 C68 C69A 134.5(15)
C69 C68 S3 126.1(10)
C69A C68 S3 108.3(14)
O6 C69 C68 108.5(13)
O6 C69 H69A 110.0
O6 C69 H69B 110.0
C68 C69 H69A 110.0
C68 C69 H69B 110.0
H69A C69 H69B 108.4
O6 C70 H70A 109.1
O6 C70 H70B 109.1
O6 C70 C71 112.4(13)
H70A C70 H70B 107.8
C71 C70 H70A 109.1
C71 C70 H70B 109.1
O7 C71 C70 106(2)
O7 C71 H71A 110.5
O7 C71 H71B 110.5
C70 C71 H71A 110.5
C70 C71 H71B 110.5
H71A C71 H71B 108.7
O6A C69A C68 116(2)
O6A C69A H69C 108.3
O6A C69A H69D 108.3
C68 C69A H69C 108.3
C68 C69A H69D 108.3
H69C C69A H69D 107.4
O6A C70A H70C 109.9
O6A C70A H70D 109.9
O6A C70A C71A 109(2)
H70C C70A H70D 108.3
C71A C70A H70C 109.9
C71A C70A H70D 109.9
O7A C71A C70A 121(3)
O7A C71A H71C 107.2
O7A C71A H71D 107.2
C70A C71A H71C 107.2
C70A C71A H71D 107.2
H71C C71A H71D 106.8
O7 C72 H72A 109.9
O7 C72 H72B 109.9
O7 C72 C73 108.8(14)
O7A C72 C73 109.8(18)
H72A C72 H72B 108.3
C73 C72 H72A 109.9
C73 C72 H72B 109.9
O8 C73 C72 113.0(9)
O8 C73 H73A 109.0
O8 C73 H73B 109.0
C72 C73 H73A 109.0
C72 C73 H73B 109.0
H73A C73 H73B 107.8
O8 C74 H74A 109.0
O8 C74 H74B 109.0
O8 C74 C75 113.1(8)
H74A C74 H74B 107.8
C75 C74 H74A 109.0
C75 C74 H74B 109.0
O9 C75 C74 110.4(8)
O9 C75 H75A 109.6
O9 C75 H75B 109.6
C74 C75 H75A 109.6
C74 C75 H75B 109.6
H75A C75 H75B 108.1
O9 C76 H76A 109.9
O9 C76 H76B 109.9
O9 C76 C77 108.8(6)
H76A C76 H76B 108.3
C77 C76 H76A 109.9
C77 C76 H76B 109.9
O10 C77 C76 105.5(6)
O10 C77 H77A 110.6
O10 C77 H77B 110.6
C76 C77 H77A 110.6
C76 C77 H77B 110.6
H77A C77 H77B 108.8
O10 C78 C65 113.2(6)
C79 C78 O10 125.2(6)
C79 C78 C65 121.7(6)
C78 C79 H79 120.0
C78 C79 C80 120.0(6)
C80 C79 H79 120.0
C79 C80 H80 119.2
C81 C80 C79 121.6(6)
C81 C80 H80 119.2
C80 C81 H81 121.0
C80 C81 C82 117.9(6)
C82 C81 H81 121.0
C61 C82 C81 119.5(6)
C65 C82 C61 120.6(6)
C65 C82 C81 119.8(6)
C84A N5A C83A 101(2)
C88A N5A C83A 127(2)
C88A N5A C84A 131(2)
C91 N6 C92 118.0(6)
C91 N6 C94 121.5(6)
C92 N6 C94 120.3(7)
N5A C83A H83A 109.5
N5A C83A H83B 109.5
N5A C83A H83C 109.5
H83A C83A H83B 109.5
H83A C83A H83C 109.5
H83B C83A H83C 109.5
N5A C84A H84A 124.6
N5A C84A C85A 111(2)
C85A C84A H84A 124.6
C84A C85A H85A 118.3
C86A C85A C84A 123(2)
C86A C85A H85A 118.3
C85A C86A C87A 118.8(17)
C85A C86A C89 129.5(15)
C89 C86A C87A 111.3(12)
C86A C87A H87A 120.5
C88A C87A C86A 119(2)
C88A C87A H87A 120.5
N5A C88A C87A 117(2)
N5A C88A H88A 121.7
C87A C88A H88A 121.7
C84 N5 C83 119.5(14)
C84 N5 C88 119.7(14)
C88 N5 C83 120.6(14)
N5 C83 H83D 109.5
N5 C83 H83E 109.5
N5 C83 H83F 109.5
H83D C83 H83E 109.5
H83D C83 H83F 109.5
H83E C83 H83F 109.5
N5 C84 H84 117.4
N5 C84 C85 125.2(15)
C85 C84 H84 117.4
C84 C85 H85 123.6
C88 C87 H87 117.7
N5 C88 C87 120.0(16)
N5 C88 H88 120.0
C87 C88 H88 120.0
C90 C89 C86A 121.0(7)
C93 C89 C86A 121.7(7)
C93 C89 C90 117.3(7)
C89 C90 H90 119.9
C91 C90 C89 120.2(7)
C91 C90 H90 119.9
N6 C91 C90 122.5(7)
N6 C91 H91 118.8
C90 C91 H91 118.8
N6 C92 H92 119.0
C93 C92 N6 122.0(7)
C93 C92 H92 119.0
C89 C93 H93 120.1
C92 C93 C89 119.8(7)
C92 C93 H93 120.1
N6 C94 H94A 109.5
N6 C94 H94B 109.5
N6 C94 H94C 109.5
H94A C94 H94B 109.5
H94A C94 H94C 109.5
H94B C94 H94C 109.5
F1 P1 F2 90.2(3)
F1 P1 F3 178.5(3)
F1 P1 F4 90.1(3)
F1 P1 F5 90.8(2)
F1 P1 F6 90.0(2)
F2 P1 F5 89.2(2)
F3 P1 F2 91.3(3)
F3 P1 F4 88.5(2)
F3 P1 F5 88.9(2)
F4 P1 F2 179.5(3)
F4 P1 F5 90.3(2)
F6 P1 F2 90.9(2)
F6 P1 F3 90.3(2)
F6 P1 F4 89.5(2)
F6 P1 F5 179.2(2)
F7 P2 F9 175.3(7)
F7 P2 F11 88.4(9)
F8 P2 F7 90.8(7)
F8 P2 F9 93.8(6)
F8 P2 F10 177.0(7)
F8 P2 F11 91.3(7)
F8 P2 F12 94.5(4)
F9 P2 F11 90.7(10)
F10 P2 F7 86.3(6)
F10 P2 F9 89.1(5)
F10 P2 F11 88.1(7)
F10 P2 F12 86.0(4)
F7A P2 F8A 92.2(13)
F7A P2 F9A 174.2(16)
F7A P2 F11A 94.5(15)
F7A P2 F12 94.9(9)
F8A P2 F9A 82.3(10)
F8A P2 F12 75.4(5)
F10A P2 F7A 88(2)
F10A P2 F8A 172.9(16)
F10A P2 F9A 98(2)
F10A P2 F11A 79(2)
F10A P2 F12 111.7(15)
F11A P2 F8A 93.6(15)
F11A P2 F9A 84.0(13)
F11A P2 F12 165.7(16)
F12 P2 F7 91.2(4)
F12 P2 F9 89.3(5)
F12 P2 F11 174.1(7)
F12 P2 F9A 85.5(6)
F14 P3 F13 83.3(3)
F14 P3 F18 90.9(3)
F15 P3 F13 163.2(5)
F15 P3 F14 91.4(4)
F15 P3 F16 92.2(4)
F15 P3 F18 83.5(5)
F16 P3 F13 93.0(4)
F16 P3 F14 176.3(4)
F16 P3 F18 88.4(4)
F17 P3 F13 95.2(8)
F17 P3 F14 87.2(4)
F17 P3 F15 100.5(8)
F17 P3 F16 93.3(5)
F17 P3 F18 175.6(7)
F18 P3 F13 80.6(4)
F19 P4 F23 90.4(4)
F19 P4 F24 89.2(3)
F20 P4 F19 91.5(4)
F20 P4 F22 178.0(4)
F20 P4 F23 89.9(4)
F20 P4 F24 88.9(3)
F21 P4 F19 173.4(5)
F21 P4 F20 95.1(5)
F21 P4 F22 86.8(5)
F21 P4 F23 89.0(4)
F21 P4 F24 91.6(3)
F22 P4 F19 86.7(4)
F22 P4 F23 89.5(4)
F22 P4 F24 91.7(3)
F24 P4 F23 178.7(4)
F25 P5 F26 89.6(3)
F25 P5 F27 177.8(4)
F25 P5 F28 91.4(4)
F25 P5 F29 89.1(3)
F25 P5 F30 93.2(4)
F26 P5 F27 88.2(3)
F26 P5 F28 178.4(3)
F26 P5 F29 90.4(3)
F26 P5 F30 90.3(3)
F28 P5 F27 90.8(3)
F28 P5 F29 88.3(3)
F28 P5 F30 91.0(3)
F29 P5 F27 90.7(3)
F29 P5 F30 177.6(4)
F30 P5 F27 87.1(4)
F31 P6 F32 88.2(12)
F33 P6 F31 178.8(15)
F33 P6 F32 92.7(12)
F33 P6 F35 85.9(13)
F33 P6 F36 89.9(12)
F34 P6 F31 90.2(12)
F34 P6 F32 177.3(15)
F34 P6 F33 89.0(13)
F34 P6 F35 91.5(14)
F34 P6 F36 90.9(12)
F35 P6 F31 93.3(12)
F35 P6 F32 90.7(13)
F36 P6 F31 90.9(12)
F36 P6 F32 87.0(12)
F36 P6 F35 175.1(14)
N1S C1S C2S 178.7(8)
C1S C2S H2SA 109.5
C1S C2S H2SB 109.5
C1S C2S H2SC 109.5
H2SA C2S H2SB 109.5
H2SA C2S H2SC 109.5
H2SB C2S H2SC 109.5
N2S C3S C4S 178.5(12)
C3S C4S H4SA 109.5
C3S C4S H4SB 109.5
C3S C4S H4SC 109.5
H4SA C4S H4SB 109.5
H4SA C4S H4SC 109.5
H4SB C4S H4SC 109.5
N3S C5S C6S 170(4)
C5S C6S H6SA 109.5
C5S C6S H6SB 109.5
C5S C6S H6SC 109.5
H6SA C6S H6SB 109.5
H6SA C6S H6SC 109.5
H6SB C6S H6SC 109.5
N3T C5T C6T 179(5)
C5T C6T H6TA 109.5
C5T C6T H6TB 109.5
C5T C6T H6TC 109.5
H6TA C6T H6TB 109.5
H6TA C6T H6TC 109.5
H6TB C6T H6TC 109.5

loop_
_geom_bond_atom_site_label_1
_geom_bond_atom_site_label_2
_geom_bond_distance
N1 C1 1.333(8)
N1 C5 1.310(8)
N1 C48 1.506(8)
N2 C8 1.383(11)
N2 C9 1.307(10)
N2 C11 1.507(9)
N3 C24 1.483(9)
N3 C25 1.358(9)
N3 C29 1.342(9)
N4 C32 1.348(8)
N4 C33 1.355(8)
N4 C35 1.482(8)
C1 H1 0.9500
C1 C2 1.368(9)
C2 H2 0.9500
C2 C3 1.371(8)
C3 C4 1.375(8)
C3 C6 1.499(8)
C4 H4 0.9500
C4 C5 1.385(9)
C5 H5 0.9500
C6 C7 1.351(9)
C6 C10 1.403(9)
C7 H7 0.9500
C7 C8 1.381(9)
C8 H8 0.9500
C9 H9 0.9500
C9 C10 1.337(10)
C10 H10 0.9500
C11 H11A 0.9900
C11 H11B 0.9900
C11 C12 1.508(11)
C12 C13 1.424(13)
C12 C17 1.354(12)
C13 H13 0.9500
C13 C14 1.402(11)
C14 H14 0.9500
C14 C15 1.382(11)
C15 C16 1.376(11)
C15 C18 1.503(10)
C16 H16 0.9500
C16 C17 1.403(11)
C17 H17 0.9500
C18 C19 1.371(11)
C18 C23 1.381(12)
C19 H19 0.9500
C19 C20 1.396(11)
C20 H20 0.9500
C20 C21 1.379(11)
C21 C22 1.387(11)
C21 C24 1.514(10)
C22 H22 0.9500
C22 C23 1.379(11)
C23 H23 0.9500
C24 H24A 0.9900
C24 H24B 0.9900
C25 H25 0.9500
C25 C26 1.371(9)
C26 H26 0.9500
C26 C27 1.418(8)
C27 C28 1.398(9)
C27 C30 1.432(8)
C28 H28 0.9500
C28 C29 1.378(9)
C29 H29 0.9500
C30 C31 1.399(8)
C30 C34 1.447(8)
C31 H31 0.9500
C31 C32 1.358(9)
C32 H32 0.9500
C33 H33 0.9500
C33 C34 1.347(9)
C34 H34 0.9500
C35 H35A 0.9900
C35 H35B 0.9900
C35 C36 1.505(9)
C36 C37 1.382(10)
C36 C41 1.406(9)
C37 H37 0.9500
C37 C38 1.384(9)
C38 H38 0.9500
C38 C39 1.384(9)
C39 C40 1.399(9)
C39 C42 1.477(9)
C40 H40 0.9500
C40 C41 1.393(9)
C41 H41 0.9500
C42 C43 1.394(9)
C42 C47 1.399(9)
C43 H43 0.9500
C43 C44 1.373(9)
C44 H44 0.9500
C44 C45 1.388(9)
C45 C46 1.386(9)
C45 C48 1.510(9)
C46 H46 0.9500
C46 C47 1.396(9)
C47 H47 0.9500
C48 H48A 0.9900
C48 H48B 0.9900
S1 C49 1.745(7)
S1 C51 1.773(9)
S2 C49 1.757(7)
S2 C50 1.705(9)
S3 C66 1.755(7)
S3 C68 1.752(10)
S4 C66 1.767(7)
S4 C67 1.731(10)
O1 C52 1.445(9)
O1 C53 1.412(8)
O2 C54 1.407(8)
O2 C55 1.431(7)
O3 C56 1.435(7)
O3 C57 1.429(8)
O4 C58 1.432(8)
O4 C59 1.409(8)
O5 C60 1.455(8)
O5 C61 1.343(8)
O6 C69 1.383(18)
O6 C70 1.418(14)
O7 C71 1.387(18)
O7 C72 1.39(4)
O6A C69A 1.39(2)
O6A C70A 1.43(2)
O7A C71A 1.39(2)
O7A C72 1.43(6)
O8 C73 1.417(12)
O8 C74 1.373(11)
O9 C75 1.399(11)
O9 C76 1.432(9)
O10 C77 1.411(8)
O10 C78 1.390(8)
C49 C66 1.337(10)
C50 H50 0.9500
C50 C51 1.343(13)
C51 C52 1.483(11)
C52 H52A 0.9900
C52 H52B 0.9900
C53 H53A 0.9900
C53 H53B 0.9900
C53 C54 1.515(10)
C54 H54A 0.9900
C54 H54B 0.9900
C55 H55A 0.9900
C55 H55B 0.9900
C55 C56 1.475(10)
C56 H56A 0.9900
C56 H56B 0.9900
C57 H57A 0.9900
C57 H57B 0.9900
C57 C58 1.503(10)
C58 H58A 0.9900
C58 H58B 0.9900
C59 H59A 0.9900
C59 H59B 0.9900
C59 C60 1.524(10)
C60 H60A 0.9900
C60 H60B 0.9900
C61 C62 1.397(9)
C61 C82 1.435(9)
C62 H62 0.9500
C62 C63 1.406(10)
C63 H63 0.9500
C63 C64 1.372(9)
C64 H64 0.9500
C64 C65 1.428(9)
C65 C78 1.417(9)
C65 C82 1.389(9)
C67 H67 0.9500
C67 C68 1.324(13)
C68 C69 1.519(16)
C68 C69A 1.528(19)
C69 H69A 0.9900
C69 H69B 0.9900
C70 H70A 0.9900
C70 H70B 0.9900
C70 C71 1.454(18)
C71 H71A 0.9900
C71 H71B 0.9900
C69A H69C 0.9900
C69A H69D 0.9900
C70A H70C 0.9900
C70A H70D 0.9900
C70A C71A 1.45(2)
C71A H71C 0.9900
C71A H71D 0.9900
C72 H72A 0.9900
C72 H72B 0.9900
C72 C73 1.444(16)
C73 H73A 0.9900
C73 H73B 0.9900
C74 H74A 0.9900
C74 H74B 0.9900
C74 C75 1.495(14)
C75 H75A 0.9900
C75 H75B 0.9900
C76 H76A 0.9900
C76 H76B 0.9900
C76 C77 1.490(11)
C77 H77A 0.9900
C77 H77B 0.9900
C78 C79 1.340(10)
C79 H79 0.9500
C79 C80 1.405(10)
C80 H80 0.9500
C80 C81 1.374(10)
C81 H81 0.9500
C81 C82 1.453(9)
N5A C83A 1.59(3)
N5A C84A 1.42(4)
N5A C88A 1.26(3)
N6 C91 1.338(10)
N6 C92 1.379(9)
N6 C94 1.443(10)
C83A H83A 0.9800
C83A H83B 0.9800
C83A H83C 0.9800
C84A H84A 0.9500
C84A C85A 1.49(4)
C85A H85A 0.9500
C85A C86A 1.27(3)
C86A C87A 1.52(3)
C86A C89 1.492(12)
C87A H87A 0.9500
C87A C88A 1.41(4)
C88A H88A 0.9500
N5 C83 1.478(19)
N5 C84 1.29(2)
N5 C88 1.34(2)
C83 H83D 0.9800
C83 H83E 0.9800
C83 H83F 0.9800
C84 H84 0.9500
C84 C85 1.48(2)
C85 H85 0.9500
C87 H87 0.9500
C87 C88 1.39(3)
C88 H88 0.9500
C89 C90 1.403(10)
C89 C93 1.396(10)
C90 H90 0.9500
C90 C91 1.355(11)
C91 H91 0.9500
C92 H92 0.9500
C92 C93 1.355(11)
C93 H93 0.9500
C94 H94A 0.9800
C94 H94B 0.9800
C94 H94C 0.9800
P1 F1 1.581(4)
P1 F2 1.606(4)
P1 F3 1.589(4)
P1 F4 1.598(4)
P1 F5 1.611(4)
P1 F6 1.589(4)
P2 F7 1.601(9)
P2 F8 1.518(8)
P2 F9 1.623(9)
P2 F10 1.594(9)
P2 F11 1.661(19)
P2 F7A 1.52(2)
P2 F8A 1.588(14)
P2 F9A 1.73(2)
P2 F10A 1.345(19)
P2 F11A 1.55(3)
P2 F12 1.595(6)
P3 F13 1.646(7)
P3 F14 1.606(5)
P3 F15 1.534(6)
P3 F16 1.557(6)
P3 F17 1.466(7)
P3 F18 1.620(7)
P4 F19 1.569(6)
P4 F20 1.544(7)
P4 F21 1.538(7)
P4 F22 1.568(7)
P4 F23 1.602(6)
P4 F24 1.598(6)
P5 F25 1.573(6)
P5 F26 1.575(6)
P5 F27 1.599(6)
P5 F28 1.578(6)
P5 F29 1.581(6)
P5 F30 1.596(6)
P6 F31 1.612(15)
P6 F32 1.690(15)
P6 F33 1.573(15)
P6 F34 1.571(15)
P6 F35 1.593(15)
P6 F36 1.584(15)
N1S C1S 1.125(8)
C1S C2S 1.482(10)
C2S H2SA 0.9800
C2S H2SB 0.9800
C2S H2SC 0.9800
N2S C3S 1.134(11)
C3S C4S 1.471(13)
C4S H4SA 0.9800
C4S H4SB 0.9800
C4S H4SC 0.9800
N3S C5S 1.19(3)
C5S C6S 1.41(3)
C6S H6SA 0.9800
C6S H6SB 0.9800
C6S H6SC 0.9800
N3T C5T 1.145(16)
C5T C6T 1.485(18)
C6T H6TA 0.9800
C6T H6TB 0.9800
C6T H6TC 0.9800

loop_
_geom_torsion_atom_site_label_1
_geom_torsion_atom_site_label_2
_geom_torsion_atom_site_label_3
_geom_torsion_atom_site_label_4
_geom_torsion
N1 C1 C2 C3 0.8(9)
N2 C9 C10 C6 1.1(10)
N2 C11 C12 C13 71.9(10)
N2 C11 C12 C17 -105.0(9)
N3 C25 C26 C27 0.3(9)
N4 C33 C34 C30 0.3(9)
N4 C35 C36 C37 -101.0(7)
N4 C35 C36 C41 73.2(7)
C1 N1 C5 C4 -2.1(10)
C1 N1 C48 C45 72.7(7)
C1 C2 C3 C4 -2.1(9)
C1 C2 C3 C6 178.2(5)
C2 C3 C4 C5 1.4(9)
C2 C3 C6 C7 13.6(8)
C2 C3 C6 C10 -166.6(6)
C3 C4 C5 N1 0.7(10)
C3 C6 C7 C8 -178.5(5)
C3 C6 C10 C9 178.3(6)
C4 C3 C6 C7 -166.1(6)
C4 C3 C6 C10 13.7(8)
C5 N1 C1 C2 1.4(9)
C5 N1 C48 C45 -100.9(7)
C6 C3 C4 C5 -179.0(6)
C6 C7 C8 N2 -0.7(9)
C7 C6 C10 C9 -1.9(9)
C8 N2 C9 C10 0.0(10)
C8 N2 C11 C12 -90.7(9)
C9 N2 C8 C7 -0.2(9)
C9 N2 C11 C12 78.4(9)
C10 C6 C7 C8 1.7(9)
C11 N2 C8 C7 168.9(6)
C11 N2 C9 C10 -168.9(6)
C11 C12 C13 C14 -171.5(7)
C11 C12 C17 C16 173.3(6)
C12 C13 C14 C15 -3.6(11)
C13 C12 C17 C16 -3.6(11)
C13 C14 C15 C16 0.0(11)
C13 C14 C15 C18 180.0(6)
C14 C15 C16 C17 1.9(10)
C14 C15 C18 C19 -146.7(7)
C14 C15 C18 C23 31.0(10)
C15 C16 C17 C12 -0.1(11)
C15 C18 C19 C20 178.5(6)
C15 C18 C23 C22 -178.5(7)
C16 C15 C18 C19 33.2(9)
C16 C15 C18 C23 -149.1(7)
C17 C12 C13 C14 5.4(11)
C18 C15 C16 C17 -178.0(6)
C18 C19 C20 C21 1.2(11)
C19 C18 C23 C22 -0.8(11)
C19 C20 C21 C22 -3.0(11)
C19 C20 C21 C24 -173.9(6)
C20 C21 C22 C23 2.8(11)
C20 C21 C24 N3 78.5(9)
C21 C22 C23 C18 -1.0(12)
C22 C21 C24 N3 -92.2(8)
C23 C18 C19 C20 0.7(10)
C24 N3 C25 C26 -170.0(6)
C24 N3 C29 C28 169.5(6)
C24 C21 C22 C23 173.7(7)
C25 N3 C24 C21 82.0(8)
C25 N3 C29 C28 -0.7(9)
C25 C26 C27 C28 -0.5(8)
C25 C26 C27 C30 179.8(5)
C26 C27 C28 C29 0.1(8)
C26 C27 C30 C31 2.8(9)
C26 C27 C30 C34 -177.2(5)
C27 C28 C29 N3 0.5(9)
C27 C30 C31 C32 -178.4(5)
C27 C30 C34 C33 178.1(5)
C28 C27 C30 C31 -176.9(5)
C28 C27 C30 C34 3.1(8)
C29 N3 C24 C21 -88.2(8)
C29 N3 C25 C26 0.3(9)
C30 C27 C28 C29 179.8(6)
C30 C31 C32 N4 0.4(9)
C31 C30 C34 C33 -1.9(8)
C32 N4 C33 C34 1.7(9)
C32 N4 C35 C36 -92.3(6)
C33 N4 C32 C31 -2.0(9)
C33 N4 C35 C36 75.6(7)
C34 C30 C31 C32 1.6(8)
C35 N4 C32 C31 166.0(5)
C35 N4 C33 C34 -166.3(6)
C35 C36 C37 C38 172.9(6)
C35 C36 C41 C40 -173.0(5)
C36 C37 C38 C39 1.2(10)
C37 C36 C41 C40 1.4(9)
C37 C38 C39 C40 -1.0(9)
C37 C38 C39 C42 179.5(6)
C38 C39 C40 C41 1.0(8)
C38 C39 C42 C43 -147.1(6)
C38 C39 C42 C47 33.4(8)
C39 C40 C41 C36 -1.2(9)
C39 C42 C43 C44 -179.4(5)
C39 C42 C47 C46 179.5(5)
C40 C39 C42 C43 33.4(8)
C40 C39 C42 C47 -146.1(6)
C41 C36 C37 C38 -1.4(9)
C42 C39 C40 C41 -179.5(5)
C42 C43 C44 C45 1.3(9)
C43 C42 C47 C46 0.0(9)
C43 C44 C45 C46 -2.9(9)
C43 C44 C45 C48 171.4(6)
C44 C45 C46 C47 3.1(9)
C44 C45 C48 N1 -95.9(7)
C45 C46 C47 C42 -1.6(9)
C46 C45 C48 N1 78.4(7)
C47 C42 C43 C44 0.1(9)
C48 N1 C1 C2 -172.2(5)
C48 N1 C5 C4 171.3(6)
C48 C45 C46 C47 -171.2(6)
S1 C49 C66 S3 176.5(3)
S1 C49 C66 S4 -2.2(8)
S1 C51 C52 O1 -61.7(9)
S2 C49 C66 S3 -2.2(8)
S2 C49 C66 S4 179.1(3)
S2 C50 C51 S1 -0.6(8)
S2 C50 C51 C52 177.9(6)
S3 C68 C69 O6 -57(2)
S3 C68 C69A O6A -54(3)
S4 C67 C68 S3 -1.5(12)
S4 C67 C68 C69 175.1(12)
S4 C67 C68 C69A -180(2)
O1 C53 C54 O2 -63.6(7)
O2 C55 C56 O3 68.1(6)
O3 C57 C58 O4 -70.6(7)
O4 C59 C60 O5 -74.0(7)
O5 C61 C62 C63 -176.5(5)
O5 C61 C82 C65 176.4(5)
O5 C61 C82 C81 -5.7(8)
O6 C70 C71 O7 -61.8(19)
O7 C72 C73 O8 55.8(18)
O6A C70A C71A O7A 67(5)
O7A C72 C73 O8 70(2)
O8 C74 C75 O9 -61.3(12)
O9 C76 C77 O10 -66.9(7)
O10 C78 C79 C80 -176.1(6)
C49 S1 C51 C50 2.1(6)
C49 S1 C51 C52 -176.5(6)
C49 S2 C50 C51 -1.3(7)
C50 S2 C49 S1 2.8(4)
C50 S2 C49 C66 -178.5(6)
C50 C51 C52 O1 119.7(9)
C51 S1 C49 S2 -3.0(4)
C51 S1 C49 C66 178.3(6)
C52 O1 C53 C54 176.0(7)
C53 O1 C52 C51 -175.8(7)
C54 O2 C55 C56 175.6(5)
C55 O2 C54 C53 -176.5(5)
C56 O3 C57 C58 -77.3(6)
C57 O3 C56 C55 -166.5(5)
C58 O4 C59 C60 170.7(6)
C59 O4 C58 C57 -177.6(6)
C60 O5 C61 C62 -7.7(8)
C60 O5 C61 C82 173.4(5)
C61 O5 C60 C59 162.3(5)
C61 C62 C63 C64 0.2(9)
C62 C61 C82 C65 -2.6(8)
C62 C61 C82 C81 175.3(5)
C62 C63 C64 C65 -2.6(9)
C63 C64 C65 C78 -178.8(6)
C63 C64 C65 C82 2.3(9)
C64 C65 C78 O10 -4.5(8)
C64 C65 C78 C79 176.6(6)
C64 C65 C82 C61 0.3(8)
C64 C65 C82 C81 -177.6(5)
C65 C78 C79 C80 2.7(9)
C66 S3 C68 C67 4.2(9)
C66 S3 C68 C69 -172.1(13)
C66 S3 C68 C69A -177.0(16)
C66 S4 C67 C68 -2.0(9)
C67 S4 C66 S3 4.7(5)
C67 S4 C66 C49 -176.4(6)
C67 C68 C69 O6 127.1(14)
C67 C68 C69A O6A 125(2)
C68 S3 C66 S4 -5.3(5)
C68 S3 C66 C49 175.9(7)
C69 O6 C70 C71 -176.8(15)
C69 C68 C69A O6A 139(9)
C70 O6 C69 C68 175.6(14)
C71 O7 C72 O7A 80(10)
C71 O7 C72 C73 176.4(15)
C69A O6A C70A C71A 92(3)
C69A C68 C69 O6 -42(6)
C70A O6A C69A C68 170(3)
C71A O7A C72 O7 -92(11)
C71A O7A C72 C73 180(3)
C72 O7 C71 C70 -179.6(17)
C72 O7A C71A C70A 69(5)
C73 O8 C74 C75 -66.9(11)
C74 O8 C73 C72 -159.3(10)
C75 O9 C76 C77 162.6(8)
C76 O9 C75 C74 -173.5(8)
C77 O10 C78 C65 -173.9(5)
C77 O10 C78 C79 5.0(9)
C78 O10 C77 C76 164.4(6)
C78 C65 C82 C61 -178.6(5)
C78 C65 C82 C81 3.5(8)
C78 C79 C80 C81 0.3(10)
C79 C80 C81 C82 -1.3(9)
C80 C81 C82 C61 -178.6(5)
C80 C81 C82 C65 -0.7(9)
C82 C61 C62 C63 2.4(8)
C82 C65 C78 O10 174.4(5)
C82 C65 C78 C79 -4.5(9)
N5A C84A C85A C86A 3(4)
N6 C92 C93 C89 -2.0(11)
C83A N5A C84A C85A -179.8(19)
C83A N5A C88A C87A 177(2)
C84A N5A C88A C87A 6(4)
C84A C85A C86A C87A 1(4)
C84A C85A C86A C89 -170.5(17)
C85A C86A C87A C88A -3(4)
C85A C86A C89 C90 -6(2)
C85A C86A C89 C93 174.0(18)
C86A C87A C88A N5A 0(4)
C86A C89 C90 C91 177.5(7)
C86A C89 C93 C92 -176.8(7)
C87A C86A C89 C90 -177.9(14)
C87A C86A C89 C93 1.7(16)
C88A N5A C84A C85A -8(4)
C83 N5 C84 C85 -177.7(14)
C83 N5 C88 C87 178.9(14)
C84 N5 C88 C87 3(2)
C88 N5 C84 C85 -2(2)
C89 C86A C87A C88A 170(2)
C89 C90 C91 N6 0.6(11)
C90 C89 C93 C92 2.8(10)
C91 N6 C92 C93 0.4(10)
C92 N6 C91 C90 0.3(10)
C93 C89 C90 C91 -2.1(10)
C94 N6 C91 C90 -175.9(7)
C94 N6 C92 C93 176.7(7)

loop_
_smtbx_masks_void_nr
_smtbx_masks_void_average_x
_smtbx_masks_void_average_y
_smtbx_masks_void_average_z
_smtbx_masks_void_volume
_smtbx_masks_void_count_electrons
1 0.000 0.000 0.000 65.2 15.5
2 0.000 0.000 0.500 265.8 73.7
